data_8107152
loop_
_publ_author_name
'Zhang, Ting-Ting'
'Li, Guan-Nan'
'Nie, Feng-Mei'

_publ_section_title
;
 Crystal structure of [tris(2-benzimidazolylmethyl)amine-\k3
 N](isonicotinate-\kO) cobalt(II) [tris(2-benzimidazolylmethyl)amine-\k3
 N](isonicotinic acid-\kO) cobalt(II) triperchlorate, C60H51N16O16Cl3Co2
;
_journal_issue 4
_journal_name_full 'Zeitschrift f\"ur Kristallographie - New Crystal Structures'
_journal_page_first 1223
_journal_page_last 1227
_journal_paper_doi 10.1515/ncrs-2016-0142
_journal_volume 231
_journal_year 2016
_chemical_formula_sum 'C60 H51 Cl3 Co2 N16 O16'
_chemical_formula_weight 1476.38
_space_group_IT_number 14
_space_group_name_Hall '-P 2ybc'
_space_group_name_H-M_alt 'P 1 21/c 1'
_symmetry_cell_setting monoclinic
_symmetry_space_group_name_H-M 'P 1 21/c 1'
_atom_sites_solution_hydrogens geom
_atom_sites_solution_primary direct
_atom_sites_solution_secondary difmap
_cell_angle_alpha 90.00
_cell_angle_beta 105.113(2)
_cell_angle_gamma 90.00
_cell_formula_units_Z 8
_cell_length_a 35.652(4)
_cell_length_b 14.1314(16)
_cell_length_c 25.141(3)
_cell_measurement_reflns_used 29510
_cell_measurement_temperature 103(2)
_cell_measurement_theta_max 27.49
_cell_measurement_theta_min 3.00
_cell_volume 12228(2)
_computing_cell_refinement 'Crystal Clear (Rigaku Inc., 2008)'
_computing_data_collection 'Crystal Clear (Rigaku Inc., 2008)'
_computing_data_reduction 'Crystal Clear (Rigaku Inc., 2008)'
_computing_structure_refinement 'SHELXL-97 (Sheldrick, 1997)'
_computing_structure_solution 'SHELXS-97 (Sheldrick, 1990)'
_diffrn_ambient_temperature 103(2)
_diffrn_measured_fraction_theta_full 0.983
_diffrn_measured_fraction_theta_max 0.983
_diffrn_measurement_device_type 'CCD area detector'
_diffrn_measurement_method 'phi and omega scans'
_diffrn_radiation_monochromator graphite
_diffrn_radiation_source 'fine-focus sealed tube'
_diffrn_radiation_type MoK\a
_diffrn_radiation_wavelength 0.71073
_diffrn_reflns_av_R_equivalents 0.0538
_diffrn_reflns_av_sigmaI/netI 0.0621
_diffrn_reflns_limit_h_max 40
_diffrn_reflns_limit_h_min -46
_diffrn_reflns_limit_k_max 17
_diffrn_reflns_limit_k_min -16
_diffrn_reflns_limit_l_max 32
_diffrn_reflns_limit_l_min -32
_diffrn_reflns_number 94380
_diffrn_reflns_theta_full 27.49
_diffrn_reflns_theta_max 27.49
_diffrn_reflns_theta_min 3.00
_exptl_absorpt_coefficient_mu 0.760
_exptl_absorpt_correction_T_max 0.9279
_exptl_absorpt_correction_T_min 0.7026
_exptl_absorpt_correction_type multi-scan
_exptl_absorpt_process_details sadabs
_exptl_crystal_colour red
_exptl_crystal_density_diffrn 1.604
_exptl_crystal_density_method 'not measured'
_exptl_crystal_description block
_exptl_crystal_F_000 6048
_exptl_crystal_size_max 0.50
_exptl_crystal_size_mid 0.40
_exptl_crystal_size_min 0.10
_refine_diff_density_max 0.538
_refine_diff_density_min -0.618
_refine_diff_density_rms 0.085
_refine_ls_extinction_method none
_refine_ls_goodness_of_fit_ref 1.003
_refine_ls_hydrogen_treatment mixed
_refine_ls_matrix_type full
_refine_ls_number_parameters 1815
_refine_ls_number_reflns 27610
_refine_ls_number_restraints 2
_refine_ls_restrained_S_all 1.003
_refine_ls_R_factor_all 0.0905
_refine_ls_R_factor_gt 0.0651
_refine_ls_shift/su_max 0.003
_refine_ls_shift/su_mean 0.000
_refine_ls_structure_factor_coef Fsqd
_refine_ls_weighting_details 'calc w=1/[\s^2^(Fo^2^)+(0.0716P)^2^+18.8600P] where P=(Fo^2^+2Fc^2^)/3'
_refine_ls_weighting_scheme calc
_refine_ls_wR_factor_gt 0.1501
_refine_ls_wR_factor_ref 0.1663
_reflns_number_gt 21014
_reflns_number_total 27610
_reflns_threshold_expression >2sigma(I)
_cod_data_source_file suppl_ncrs-2016-0142_suppl.cif
_cod_data_source_block bo711
_cod_depositor_comments
;
The following automatic conversions were performed:

data item '_symmetry_cell_setting' value 'Monoclinic' was changed to
'monoclinic' in accordance with the built-in table derived from the
CIF Core dictionary named 'cif_core.dic' version 2.4.5 last updated
on 2014-11-21.

Automatic conversion script
Id: cif_fix_values 8738 2021-04-28 16:35:53Z antanas 
;
_cod_original_cell_volume 12228(3)
_cod_original_sg_symbol_H-M P2(1)/c
_cod_database_code 8107152

loop_
_symmetry_equiv_pos_as_xyz
'x, y, z'
'-x, y+1/2, -z+1/2'
'-x, -y, -z'
'x, -y-1/2, z-1/2'

loop_
_atom_site_label
_atom_site_type_symbol
_atom_site_fract_x
_atom_site_fract_y
_atom_site_fract_z
_atom_site_U_iso_or_equiv
_atom_site_adp_type
_atom_site_occupancy
_atom_site_symmetry_multiplicity
_atom_site_calc_flag
_atom_site_refinement_flags
_atom_site_disorder_assembly
_atom_site_disorder_group
Co1 Co 0.530264(12) 0.25683(3) 0.418056(18) 0.01648(10) Uani 1 1 d . . .
Co2 Co 0.203987(12) 0.24756(3) -0.178527(17) 0.01583(10) Uani 1 1 d . . .
Co3 Co 1.024726(12) 0.27197(3) 0.922851(17) 0.01591(10) Uani 1 1 d . . .
Co4 Co 0.709264(13) 0.25167(3) 0.317239(18) 0.01725(10) Uani 1 1 d . . .
O1 O 0.48454(7) 0.24273(16) 0.35326(9) 0.0215(5) Uani 1 1 d . . .
O2 O 0.52284(7) 0.31550(17) 0.30981(10) 0.0252(5) Uani 1 1 d . . .
O3 O 0.24983(7) 0.25994(17) -0.11454(9) 0.0219(5) Uani 1 1 d . . .
O4 O 0.21395(7) 0.20554(19) -0.06068(10) 0.0294(6) Uani 1 1 d . . .
O5 O 0.97922(7) 0.26027(16) 0.85853(10) 0.0216(5) Uani 1 1 d . . .
O6 O 1.01725(7) 0.31881(18) 0.80908(10) 0.0275(6) Uani 1 1 d . . .
O7 O 0.75302(7) 0.27675(17) 0.38349(9) 0.0224(5) Uani 1 1 d . . .
O8 O 0.71658(7) 0.19244(18) 0.42534(10) 0.0267(6) Uani 1 1 d . . .
N1 N 0.58401(8) 0.2654(2) 0.50008(11) 0.0201(6) Uani 1 1 d . . .
N2 N 0.53112(8) 0.3963(2) 0.44320(11) 0.0197(6) Uani 1 1 d . . .
N3 N 0.55581(8) 0.5149(2) 0.49911(12) 0.0246(6) Uani 1 1 d . . .
H3 H 0.5700 0.5451 0.5280 0.029 Uiso 1 1 calc R . .
N4 N 0.57600(8) 0.18676(19) 0.39968(11) 0.0183(6) Uani 1 1 d . . .
N5 N 0.63847(8) 0.1485(2) 0.41654(12) 0.0214(6) Uani 1 1 d . . .
H5N H 0.6636 0.1480 0.4326 0.026 Uiso 1 1 calc R . .
N6 N 0.51346(8) 0.17783(19) 0.47547(11) 0.0184(6) Uani 1 1 d . . .
N7 N 0.52422(9) 0.1007(2) 0.55454(12) 0.0233(6) Uani 1 1 d . . .
H7N H 0.5369 0.0768 0.5865 0.028 Uiso 1 1 calc R . .
N8 N 0.40332(8) 0.2503(2) 0.15902(12) 0.0239(6) Uani 1 1 d . . .
N9 N 0.15299(8) 0.23831(19) -0.26182(12) 0.0198(6) Uani 1 1 d . . .
N10 N 0.22457(8) 0.31981(19) -0.23508(11) 0.0179(6) Uani 1 1 d . . .
N11 N 0.21586(8) 0.3992(2) -0.31330(11) 0.0210(6) Uani 1 1 d . . .
H11N H 0.2041 0.4241 -0.3454 0.025 Uiso 1 1 calc R . .
N12 N 0.20274(8) 0.1076(2) -0.20016(12) 0.0212(6) Uani 1 1 d . . .
N13 N 0.18540(8) -0.0100(2) -0.26005(12) 0.0247(6) Uani 1 1 d . . .
H13N H 0.1738 -0.0400 -0.2905 0.030 Uiso 1 1 calc R . .
N14 N 0.15783(8) 0.31829(19) -0.16266(11) 0.0167(5) Uani 1 1 d . . .
N15 N 0.09550(8) 0.3611(2) -0.18508(11) 0.0209(6) Uani 1 1 d . . .
H15N H 0.0707 0.3625 -0.2028 0.025 Uiso 1 1 calc R . .
N16 N 0.34345(9) 0.2544(2) 0.06934(12) 0.0243(6) Uani 1 1 d D . .
N17 N 1.07628(8) 0.28492(19) 1.00641(11) 0.0193(6) Uani 1 1 d . . .
N18 N 1.07162(8) 0.20587(19) 0.90694(11) 0.0174(6) Uani 1 1 d . . .
N19 N 1.13429(8) 0.1698(2) 0.92739(11) 0.0204(6) Uani 1 1 d . . .
H19N H 1.1592 0.1707 0.9444 0.024 Uiso 1 1 calc R . .
N20 N 1.00768(8) 0.18710(19) 0.97758(11) 0.0176(6) Uani 1 1 d . . .
N21 N 1.01811(9) 0.1057(2) 1.05542(12) 0.0228(6) Uani 1 1 d . . .
H21N H 1.0304 0.0823 1.0877 0.027 Uiso 1 1 calc R . .
N22 N 1.02591(8) 0.41301(19) 0.94368(11) 0.0188(6) Uani 1 1 d . . .
N23 N 1.05094(8) 0.5347(2) 0.99698(12) 0.0208(6) Uani 1 1 d . . .
H23N H 1.0645 0.5663 1.0257 0.025 Uiso 1 1 calc R . .
N24 N 0.89196(10) 0.2606(2) 0.66828(13) 0.0316(8) Uani 1 1 d . . .
N25 N 0.65823(8) 0.2382(2) 0.23403(12) 0.0207(6) Uani 1 1 d . . .
N26 N 0.72788(8) 0.32604(19) 0.25983(11) 0.0200(6) Uani 1 1 d . . .
N27 N 0.71784(8) 0.4061(2) 0.18123(11) 0.0213(6) Uani 1 1 d . . .
H27N H 0.7055 0.4308 0.1493 0.026 Uiso 1 1 calc R . .
N28 N 0.71078(8) 0.1121(2) 0.29600(12) 0.0215(6) Uani 1 1 d . . .
N29 N 0.69318(9) -0.0076(2) 0.23789(13) 0.0269(7) Uani 1 1 d . . .
H29N H 0.6813 -0.0388 0.2079 0.032 Uiso 1 1 calc R . .
N30 N 0.66238(8) 0.3185(2) 0.33262(11) 0.0201(6) Uani 1 1 d . . .
N31 N 0.59918(8) 0.3496(2) 0.31319(12) 0.0230(6) Uani 1 1 d . . .
H31N H 0.5742 0.3466 0.2966 0.028 Uiso 1 1 calc R . .
N32 N 0.83372(9) 0.2600(2) 0.57584(13) 0.0256(7) Uani 1 1 d D . .
C1 C 0.57919(10) 0.3521(2) 0.53002(13) 0.0237(7) Uani 1 1 d . . .
H1A H 0.6049 0.3796 0.5478 0.028 Uiso 1 1 calc R . .
H1B H 0.5660 0.3370 0.5591 0.028 Uiso 1 1 calc R . .
C2 C 0.55560(10) 0.4211(2) 0.49032(14) 0.0216(7) Uani 1 1 d . . .
C3 C 0.52949(10) 0.5555(2) 0.45434(14) 0.0227(7) Uani 1 1 d . . .
C4 C 0.51959(11) 0.6494(3) 0.44153(17) 0.0303(8) Uani 1 1 d . . .
H4 H 0.5307 0.6999 0.4654 0.036 Uiso 1 1 calc R . .
C5 C 0.49252(12) 0.6649(3) 0.39171(17) 0.0329(9) Uani 1 1 d . . .
H5 H 0.4854 0.7280 0.3804 0.039 Uiso 1 1 calc R . .
C6 C 0.47537(12) 0.5896(3) 0.35751(16) 0.0307(8) Uani 1 1 d . . .
H6 H 0.4562 0.6032 0.3243 0.037 Uiso 1 1 calc R . .
C7 C 0.48536(10) 0.4970(3) 0.37040(15) 0.0259(8) Uani 1 1 d . . .
H7 H 0.4736 0.4467 0.3468 0.031 Uiso 1 1 calc R . .
C8 C 0.51363(10) 0.4798(2) 0.41975(14) 0.0205(7) Uani 1 1 d . . .
C9 C 0.61900(9) 0.2680(2) 0.47901(14) 0.0209(7) Uani 1 1 d . . .
H9A H 0.6422 0.2482 0.5080 0.025 Uiso 1 1 calc R . .
H9B H 0.6234 0.3328 0.4669 0.025 Uiso 1 1 calc R . .
C10 C 0.61157(9) 0.2010(2) 0.43162(14) 0.0195(7) Uani 1 1 d . . .
C11 C 0.61951(10) 0.0950(2) 0.37108(14) 0.0215(7) Uani 1 1 d . . .
C12 C 0.63267(11) 0.0272(2) 0.34037(16) 0.0275(8) Uani 1 1 d . . .
H12 H 0.6593 0.0093 0.3486 0.033 Uiso 1 1 calc R . .
C13 C 0.60510(11) -0.0130(2) 0.29713(15) 0.0279(8) Uani 1 1 d . . .
H13 H 0.6129 -0.0590 0.2746 0.033 Uiso 1 1 calc R . .
C14 C 0.56578(11) 0.0130(2) 0.28595(15) 0.0274(8) Uani 1 1 d . . .
H14 H 0.5476 -0.0159 0.2559 0.033 Uiso 1 1 calc R . .
C15 C 0.55272(10) 0.0786(2) 0.31702(14) 0.0228(7) Uani 1 1 d . . .
H15 H 0.5260 0.0951 0.3092 0.027 Uiso 1 1 calc R . .
C16 C 0.58016(9) 0.1202(2) 0.36050(13) 0.0183(7) Uani 1 1 d . . .
C17 C 0.58167(10) 0.1783(2) 0.53124(14) 0.0241(7) Uani 1 1 d . . .
H17A H 0.5931 0.1890 0.5711 0.029 Uiso 1 1 calc R . .
H17B H 0.5962 0.1266 0.5190 0.029 Uiso 1 1 calc R . .
C18 C 0.53968(10) 0.1520(2) 0.52082(13) 0.0198(7) Uani 1 1 d . . .
C19 C 0.48482(10) 0.0919(2) 0.53014(14) 0.0219(7) Uani 1 1 d . . .
C20 C 0.45509(11) 0.0495(3) 0.54822(16) 0.0280(8) Uani 1 1 d . . .
H20 H 0.4599 0.0166 0.5823 0.034 Uiso 1 1 calc R . .
C21 C 0.41802(11) 0.0583(3) 0.51344(17) 0.0312(9) Uani 1 1 d . . .
H21 H 0.3967 0.0320 0.5244 0.037 Uiso 1 1 calc R . .
C22 C 0.41116(10) 0.1047(3) 0.46273(16) 0.0287(8) Uani 1 1 d . . .
H22 H 0.3854 0.1074 0.4397 0.034 Uiso 1 1 calc R . .
C23 C 0.44096(10) 0.1470(2) 0.44519(15) 0.0231(7) Uani 1 1 d . . .
H23 H 0.4361 0.1792 0.4109 0.028 Uiso 1 1 calc R . .
C24 C 0.47832(10) 0.1404(2) 0.47994(14) 0.0189(7) Uani 1 1 d . . .
C25 C 0.49209(9) 0.2746(2) 0.31007(13) 0.0195(7) Uani 1 1 d . . .
C26 C 0.43786(10) 0.2867(3) 0.15952(14) 0.0253(7) Uani 1 1 d . . .
H26 H 0.4423 0.3087 0.1260 0.030 Uiso 1 1 calc R . .
C27 C 0.46761(10) 0.2933(3) 0.20760(14) 0.0234(7) Uani 1 1 d . . .
H27A H 0.4921 0.3189 0.2068 0.028 Uiso 1 1 calc R . .
C28 C 0.46126(9) 0.2625(2) 0.25659(13) 0.0177(6) Uani 1 1 d . . .
C29 C 0.42538(10) 0.2236(3) 0.25570(14) 0.0252(8) Uani 1 1 d . . .
H29 H 0.4203 0.2009 0.2887 0.030 Uiso 1 1 calc R . .
C30 C 0.39711(10) 0.2183(3) 0.20622(15) 0.0280(8) Uani 1 1 d . . .
H30 H 0.3726 0.1913 0.2057 0.034 Uiso 1 1 calc R . .
C31 C 0.15700(10) 0.3244(2) -0.29317(13) 0.0215(7) Uani 1 1 d . . .
H31A H 0.1424 0.3774 -0.2823 0.026 Uiso 1 1 calc R . .
H31B H 0.1465 0.3130 -0.3331 0.026 Uiso 1 1 calc R . .
C32 C 0.19916(9) 0.3482(2) -0.28073(13) 0.0182(6) Uani 1 1 d . . .
C33 C 0.25508(10) 0.4056(2) -0.28716(14) 0.0209(7) Uani 1 1 d . . .
C34 C 0.28575(11) 0.4481(2) -0.30290(15) 0.0253(8) Uani 1 1 d . . .
H34 H 0.2820 0.4819 -0.3366 0.030 Uiso 1 1 calc R . .
C35 C 0.32220(10) 0.4383(2) -0.26629(15) 0.0260(8) Uani 1 1 d . . .
H35 H 0.3441 0.4655 -0.2754 0.031 Uiso 1 1 calc R . .
C36 C 0.32768(10) 0.3892(2) -0.21625(15) 0.0255(8) Uani 1 1 d . . .
H36 H 0.3531 0.3849 -0.1923 0.031 Uiso 1 1 calc R . .
C37 C 0.29699(10) 0.3470(2) -0.20085(15) 0.0226(7) Uani 1 1 d . . .
H37 H 0.3007 0.3139 -0.1670 0.027 Uiso 1 1 calc R . .
C38 C 0.26045(9) 0.3555(2) -0.23757(13) 0.0179(6) Uani 1 1 d . . .
C39 C 0.15877(10) 0.1515(2) -0.29039(14) 0.0236(7) Uani 1 1 d . . .
H39A H 0.1726 0.1663 -0.3188 0.028 Uiso 1 1 calc R . .
H39B H 0.1333 0.1235 -0.3090 0.028 Uiso 1 1 calc R . .
C40 C 0.18188(10) 0.0827(2) -0.25008(14) 0.0221(7) Uani 1 1 d . . .
C41 C 0.21028(10) -0.0495(3) -0.21428(16) 0.0256(8) Uani 1 1 d . . .
C42 C 0.22347(11) -0.1416(3) -0.20200(17) 0.0305(8) Uani 1 1 d . . .
H42 H 0.2158 -0.1915 -0.2279 0.037 Uiso 1 1 calc R . .
C43 C 0.24834(12) -0.1572(3) -0.15027(18) 0.0337(9) Uani 1 1 d . . .
H43 H 0.2581 -0.2191 -0.1404 0.040 Uiso 1 1 calc R . .
C44 C 0.25930(12) -0.0830(3) -0.11238(17) 0.0349(9) Uani 1 1 d . . .
H44 H 0.2763 -0.0961 -0.0773 0.042 Uiso 1 1 calc R . .
C45 C 0.24630(11) 0.0078(3) -0.12429(16) 0.0297(8) Uani 1 1 d . . .
H45 H 0.2540 0.0574 -0.0982 0.036 Uiso 1 1 calc R . .
C46 C 0.22131(10) 0.0246(2) -0.17614(15) 0.0223(7) Uani 1 1 d . . .
C47 C 0.11692(9) 0.2384(2) -0.24389(14) 0.0204(7) Uani 1 1 d . . .
H47A H 0.1114 0.1742 -0.2321 0.024 Uiso 1 1 calc R . .
H47B H 0.0947 0.2589 -0.2743 0.024 Uiso 1 1 calc R . .
C48 C 0.12312(9) 0.3059(2) -0.19696(13) 0.0186(7) Uani 1 1 d . . .
C49 C 0.11366(9) 0.4153(2) -0.13966(13) 0.0197(7) Uani 1 1 d . . .
C50 C 0.09973(11) 0.4876(2) -0.11246(15) 0.0253(8) Uani 1 1 d . . .
H50 H 0.0735 0.5084 -0.1240 0.030 Uiso 1 1 calc R . .
C51 C 0.12608(11) 0.5277(3) -0.06769(16) 0.0275(8) Uani 1 1 d . . .
H51 H 0.1178 0.5766 -0.0475 0.033 Uiso 1 1 calc R . .
C52 C 0.16508(11) 0.4970(2) -0.05149(15) 0.0261(8) Uani 1 1 d . . .
H52 H 0.1822 0.5249 -0.0200 0.031 Uiso 1 1 calc R . .
C53 C 0.17900(10) 0.4280(2) -0.07988(14) 0.0214(7) Uani 1 1 d . . .
H53 H 0.2055 0.4090 -0.0691 0.026 Uiso 1 1 calc R . .
C54 C 0.15272(9) 0.3868(2) -0.12520(13) 0.0184(7) Uani 1 1 d . . .
C55 C 0.24451(10) 0.2363(2) -0.06802(14) 0.0209(7) Uani 1 1 d . . .
C56 C 0.34850(10) 0.2519(2) 0.01845(14) 0.0232(7) Uani 1 1 d . . .
H56 H 0.3740 0.2532 0.0136 0.028 Uiso 1 1 calc R . .
C57 C 0.31677(10) 0.2475(2) -0.02736(14) 0.0233(7) Uani 1 1 d . . .
H57 H 0.3204 0.2465 -0.0635 0.028 Uiso 1 1 calc R . .
C58 C 0.27982(9) 0.2446(2) -0.01950(14) 0.0194(7) Uani 1 1 d . . .
C59 C 0.27546(10) 0.2476(3) 0.03381(15) 0.0276(8) Uani 1 1 d . . .
H59 H 0.2503 0.2460 0.0400 0.033 Uiso 1 1 calc R . .
C60 C 0.30783(11) 0.2528(3) 0.07741(15) 0.0309(9) Uani 1 1 d . . .
H60 H 0.3049 0.2552 0.1139 0.037 Uiso 1 1 calc R . .
C61 C 1.11203(9) 0.2885(2) 0.98732(14) 0.0211(7) Uani 1 1 d . . .
H61A H 1.1348 0.2698 1.0174 0.025 Uiso 1 1 calc R . .
H61B H 1.1164 0.3534 0.9754 0.025 Uiso 1 1 calc R . .
C62 C 1.10675(9) 0.2215(2) 0.94036(13) 0.0176(6) Uani 1 1 d . . .
C63 C 1.11663(10) 0.1141(2) 0.88222(14) 0.0207(7) Uani 1 1 d . . .
C64 C 1.13114(11) 0.0442(3) 0.85452(15) 0.0265(8) Uani 1 1 d . . .
H64 H 1.1578 0.0265 0.8648 0.032 Uiso 1 1 calc R . .
C65 C 1.10453(11) 0.0015(3) 0.81100(15) 0.0273(8) Uani 1 1 d . . .
H65 H 1.1133 -0.0459 0.7903 0.033 Uiso 1 1 calc R . .
C66 C 1.06481(11) 0.0264(2) 0.79651(15) 0.0252(8) Uani 1 1 d . . .
H66 H 1.0475 -0.0045 0.7663 0.030 Uiso 1 1 calc R . .
C67 C 1.05067(10) 0.0948(2) 0.82542(14) 0.0212(7) Uani 1 1 d . . .
H67 H 1.0239 0.1112 0.8160 0.025 Uiso 1 1 calc R . .
C68 C 1.07722(9) 0.1389(2) 0.86908(13) 0.0188(7) Uani 1 1 d . . .
C69 C 1.07419(10) 0.1984(2) 1.03861(14) 0.0223(7) Uani 1 1 d . . .
H69A H 1.0830 0.2125 1.0785 0.027 Uiso 1 1 calc R . .
H69B H 1.0914 0.1490 1.0300 0.027 Uiso 1 1 calc R . .
C70 C 1.03322(10) 0.1641(2) 1.02429(13) 0.0183(7) Uani 1 1 d . . .
C71 C 0.97974(10) 0.0889(2) 1.02778(15) 0.0229(7) Uani 1 1 d . . .
C72 C 0.95049(11) 0.0374(2) 1.04198(16) 0.0283(8) Uani 1 1 d . . .
H72 H 0.9549 0.0036 1.0757 0.034 Uiso 1 1 calc R . .
C73 C 0.91452(11) 0.0387(2) 1.00395(17) 0.0293(8) Uani 1 1 d . . .
H73 H 0.8937 0.0043 1.0118 0.035 Uiso 1 1 calc R . .
C74 C 0.90772(10) 0.0890(3) 0.95408(17) 0.0279(8) Uani 1 1 d . . .
H74 H 0.8826 0.0874 0.9291 0.033 Uiso 1 1 calc R . .
C75 C 0.93700(10) 0.1410(2) 0.94058(15) 0.0226(7) Uani 1 1 d . . .
H75 H 0.9325 0.1754 0.9071 0.027 Uiso 1 1 calc R . .
C76 C 0.97328(10) 0.1402(2) 0.97848(14) 0.0198(7) Uani 1 1 d . . .
C77 C 1.06978(10) 0.3721(2) 1.03416(13) 0.0216(7) Uani 1 1 d . . .
H77A H 1.0949 0.3991 1.0551 0.026 Uiso 1 1 calc R . .
H77B H 1.0539 0.3587 1.0603 0.026 Uiso 1 1 calc R . .
C78 C 1.04919(9) 0.4400(2) 0.99139(13) 0.0188(7) Uani 1 1 d . . .
C79 C 1.02745(10) 0.5733(2) 0.94918(14) 0.0198(7) Uani 1 1 d . . .
C80 C 1.02072(11) 0.6673(3) 0.93201(15) 0.0257(8) Uani 1 1 d . . .
H80 H 1.0327 0.7188 0.9544 0.031 Uiso 1 1 calc R . .
C81 C 0.99548(11) 0.6807(3) 0.88030(15) 0.0269(8) Uani 1 1 d . . .
H81 H 0.9899 0.7433 0.8667 0.032 Uiso 1 1 calc R . .
C82 C 0.97803(11) 0.6044(3) 0.84773(15) 0.0291(8) Uani 1 1 d . . .
H82 H 0.9606 0.6166 0.8128 0.035 Uiso 1 1 calc R . .
C83 C 0.98543(11) 0.5116(3) 0.86482(14) 0.0265(8) Uani 1 1 d . . .
H83 H 0.9734 0.4602 0.8425 0.032 Uiso 1 1 calc R . .
C84 C 1.01130(10) 0.4968(2) 0.91618(13) 0.0198(7) Uani 1 1 d . . .
C85 C 0.98630(9) 0.2860(2) 0.81347(14) 0.0193(7) Uani 1 1 d . . .
C86 C 0.88614(11) 0.2488(3) 0.71797(16) 0.0366(10) Uani 1 1 d . . .
H86 H 0.8606 0.2350 0.7204 0.044 Uiso 1 1 calc R . .
C87 C 0.91544(11) 0.2557(3) 0.76637(16) 0.0336(9) Uani 1 1 d . . .
H87 H 0.9102 0.2472 0.8012 0.040 Uiso 1 1 calc R . .
C88 C 0.95271(10) 0.2752(2) 0.76241(14) 0.0207(7) Uani 1 1 d . . .
C89 C 0.95884(11) 0.2885(3) 0.71080(15) 0.0296(8) Uani 1 1 d . . .
H89 H 0.9840 0.3033 0.7071 0.036 Uiso 1 1 calc R . .
C90 C 0.92791(12) 0.2799(3) 0.66489(16) 0.0360(9) Uani 1 1 d . . .
H90 H 0.9323 0.2879 0.6295 0.043 Uiso 1 1 calc R . .
C91 C 0.66038(10) 0.3251(2) 0.20288(14) 0.0234(7) Uani 1 1 d . . .
H91A H 0.6452 0.3761 0.2144 0.028 Uiso 1 1 calc R . .
H91B H 0.6495 0.3137 0.1630 0.028 Uiso 1 1 calc R . .
C92 C 0.70221(10) 0.3531(2) 0.21434(13) 0.0191(7) Uani 1 1 d . . .
C93 C 0.75727(10) 0.4146(2) 0.20690(14) 0.0202(7) Uani 1 1 d . . .
C94 C 0.78750(10) 0.4576(2) 0.19088(15) 0.0235(7) Uani 1 1 d . . .
H94 H 0.7833 0.4910 0.1571 0.028 Uiso 1 1 calc R . .
C95 C 0.82415(11) 0.4493(3) 0.22665(15) 0.0262(8) Uani 1 1 d . . .
H95 H 0.8458 0.4768 0.2169 0.031 Uiso 1 1 calc R . .
C96 C 0.83012(10) 0.4009(2) 0.27731(15) 0.0245(7) Uani 1 1 d . . .
H96 H 0.8555 0.3986 0.3014 0.029 Uiso 1 1 calc R . .
C97 C 0.79996(10) 0.3569(2) 0.29273(14) 0.0206(7) Uani 1 1 d . . .
H97 H 0.8042 0.3233 0.3265 0.025 Uiso 1 1 calc R . .
C98 C 0.76314(9) 0.3640(2) 0.25665(13) 0.0176(6) Uani 1 1 d . . .
C99 C 0.66584(11) 0.1523(3) 0.20567(14) 0.0256(8) Uani 1 1 d . . .
H99A H 0.6799 0.1689 0.1779 0.031 Uiso 1 1 calc R . .
H99B H 0.6410 0.1220 0.1865 0.031 Uiso 1 1 calc R . .
C100 C 0.68966(10) 0.0854(2) 0.24694(14) 0.0221(7) Uani 1 1 d . . .
C101 C 0.71866(10) -0.0453(3) 0.28382(15) 0.0250(8) Uani 1 1 d . . .
C102 C 0.73155(11) -0.1372(3) 0.29687(17) 0.0304(8) Uani 1 1 d . . .
H102 H 0.7233 -0.1881 0.2719 0.036 Uiso 1 1 calc R . .
C103 C 0.75709(11) -0.1508(3) 0.34837(17) 0.0304(8) Uani 1 1 d . . .
H103 H 0.7665 -0.2127 0.3591 0.036 Uiso 1 1 calc R . .
C104 C 0.76925(11) -0.0758(3) 0.38469(16) 0.0298(8) Uani 1 1 d . . .
H104 H 0.7871 -0.0877 0.4193 0.036 Uiso 1 1 calc R . .
C105 C 0.75605(10) 0.0155(3) 0.37169(15) 0.0261(8) Uani 1 1 d . . .
H105 H 0.7646 0.0663 0.3966 0.031 Uiso 1 1 calc R . .
C106 C 0.72981(10) 0.0302(2) 0.32080(14) 0.0218(7) Uani 1 1 d . . .
C107 C 0.62225(10) 0.2326(3) 0.25256(14) 0.0232(7) Uani 1 1 d . . .
H10A H 0.6182 0.1674 0.2643 0.028 Uiso 1 1 calc R . .
H10B H 0.5995 0.2511 0.2224 0.028 Uiso 1 1 calc R . .
C108 C 0.62749(9) 0.2995(2) 0.29990(13) 0.0195(7) Uani 1 1 d . . .
C109 C 0.61637(10) 0.4064(2) 0.35749(14) 0.0216(7) Uani 1 1 d . . .
C110 C 0.60134(11) 0.4748(3) 0.38568(16) 0.0291(8) Uani 1 1 d . . .
H110 H 0.5744 0.4897 0.3761 0.035 Uiso 1 1 calc R . .
C111 C 0.62732(11) 0.5201(3) 0.42821(17) 0.0306(9) Uani 1 1 d . . .
H111 H 0.6180 0.5670 0.4487 0.037 Uiso 1 1 calc R . .
C112 C 0.66738(11) 0.4987(3) 0.44222(16) 0.0282(8) Uani 1 1 d . . .
H112 H 0.6844 0.5309 0.4722 0.034 Uiso 1 1 calc R . .
C113 C 0.68247(10) 0.4317(2) 0.41316(14) 0.0228(7) Uani 1 1 d . . .
H113 H 0.7095 0.4176 0.4224 0.027 Uiso 1 1 calc R . .
C114 C 0.65621(10) 0.3858(2) 0.36967(14) 0.0201(7) Uani 1 1 d . . .
C115 C 0.74594(9) 0.2385(2) 0.42582(13) 0.0183(7) Uani 1 1 d . . .
C116 C 0.83846(12) 0.3036(3) 0.53136(16) 0.0377(10) Uani 1 1 d . . .
H116 H 0.8617 0.3381 0.5336 0.045 Uiso 1 1 calc R . .
C117 C 0.81034(11) 0.2999(3) 0.48203(16) 0.0319(9) Uani 1 1 d . . .
H117 H 0.8139 0.3316 0.4504 0.038 Uiso 1 1 calc R . .
C118 C 0.77693(9) 0.2494(2) 0.47949(14) 0.0183(7) Uani 1 1 d . . .
C119 C 0.77219(10) 0.2059(3) 0.52654(15) 0.0282(8) Uani 1 1 d . . .
H119 H 0.7489 0.1726 0.5258 0.034 Uiso 1 1 calc R . .
C120 C 0.80148(10) 0.2114(3) 0.57427(15) 0.0277(8) Uani 1 1 d . . .
H120 H 0.7987 0.1802 0.6065 0.033 Uiso 1 1 calc R . .
Cl2 Cl 0.69398(2) 0.02254(6) 0.54238(4) 0.02591(19) Uani 1 1 d . . .
Cl3 Cl 0.19681(2) 0.05858(7) 0.04730(4) 0.02645(19) Uani 1 1 d . . .
Cl5 Cl 0.86531(3) 0.39337(7) 0.89342(4) 0.0311(2) Uani 1 1 d . . .
Cl1 Cl 0.55539(6) 0.47133(16) 0.19547(8) 0.0208(3) Uani 0.876(4) 1 d P A 1
O9 O 0.55327(16) 0.3707(4) 0.1829(2) 0.0311(10) Uani 0.876(4) 1 d P A 1
O10 O 0.53476(11) 0.5219(2) 0.14690(14) 0.0365(8) Uani 0.876(4) 1 d P A 1
O11 O 0.53762(9) 0.4885(2) 0.23917(12) 0.0349(8) Uani 0.876(4) 1 d P A 1
O12 O 0.59515(9) 0.4999(2) 0.21158(16) 0.0429(9) Uani 0.876(4) 1 d P A 1
Cl4 Cl 1.05134(5) 0.47734(15) 0.69561(8) 0.0208(3) Uani 0.875(4) 1 d P B 1
O21 O 1.0301(3) 0.5223(5) 0.6459(3) 0.0306(12) Uani 0.875(4) 1 d P B 1
O22 O 1.04839(10) 0.3769(2) 0.68680(15) 0.0469(10) Uani 0.875(4) 1 d P B 1
O23 O 1.03462(10) 0.4990(3) 0.73990(13) 0.0454(9) Uani 0.875(4) 1 d P B 1
O24 O 1.09128(10) 0.5037(3) 0.71024(18) 0.0519(11) Uani 0.875(4) 1 d P B 1
Cl6 Cl 0.62324(4) 0.60935(11) 0.62377(6) 0.0273(3) Uani 0.851(5) 1 d P C 1
O29 O 0.60914(16) 0.6464(4) 0.56805(19) 0.0396(12) Uani 0.851(5) 1 d P C 1
O30 O 0.61413(16) 0.5101(3) 0.62293(19) 0.0475(12) Uani 0.851(5) 1 d P C 1
O31 O 0.66499(12) 0.6215(4) 0.6406(2) 0.0466(13) Uani 0.851(5) 1 d P C 1
O32 O 0.60648(16) 0.6577(4) 0.6612(2) 0.0893(18) Uani 0.851(5) 1 d P C 1
Cl1' Cl 0.5609(5) 0.4607(14) 0.1887(7) 0.0208(3) Uani 0.124(4) 1 d P A 2
O9' O 0.5598(15) 0.362(4) 0.1960(19) 0.0311(10) Uani 0.124(4) 1 d P A 2
O10' O 0.5235(8) 0.5014(18) 0.1657(10) 0.0365(8) Uani 0.124(4) 1 d P A 2
O11' O 0.5795(6) 0.5019(14) 0.2429(9) 0.028(5) Uani 0.124(4) 1 d P A 2
O12' O 0.5837(6) 0.4791(17) 0.1505(11) 0.0429(9) Uani 0.124(4) 1 d P A 2
Cl4' Cl 1.0573(5) 0.4689(13) 0.6884(7) 0.0208(3) Uani 0.125(4) 1 d P B 2
O21' O 1.029(3) 0.541(5) 0.652(3) 0.0306(12) Uani 0.125(4) 1 d P B 2
O22' O 1.0792(7) 0.4212(15) 0.6616(11) 0.0469(10) Uani 0.125(4) 1 d P B 2
O23' O 1.0335(7) 0.411(2) 0.7153(9) 0.0454(9) Uani 0.125(4) 1 d P B 2
O24' O 1.0762(7) 0.528(2) 0.7308(13) 0.0519(11) Uani 0.125(4) 1 d P B 2
Cl6' Cl 0.6341(3) 0.5849(7) 0.6052(5) 0.040(3) Uani 0.149(5) 1 d P C 2
O29' O 0.6015(11) 0.645(3) 0.5811(14) 0.0396(12) Uani 0.149(5) 1 d P C 2
O30' O 0.6120(11) 0.537(2) 0.6383(13) 0.0475(12) Uani 0.149(5) 1 d P C 2
O31' O 0.6549(9) 0.638(3) 0.6497(15) 0.0466(13) Uani 0.149(5) 1 d P C 2
O32' O 0.6509(9) 0.529(2) 0.5754(12) 0.0893(18) Uani 0.149(5) 1 d P C 2
O13 O 0.68659(8) 0.12278(19) 0.53929(12) 0.0337(6) Uani 1 1 d . . .
O14 O 0.73502(8) 0.0075(2) 0.55514(14) 0.0457(8) Uani 1 1 d . . .
O15 O 0.67494(8) -0.0219(2) 0.49134(11) 0.0363(7) Uani 1 1 d . . .
O16 O 0.67919(9) -0.0155(2) 0.58632(11) 0.0424(8) Uani 1 1 d . . .
O17 O 0.18560(8) 0.15616(19) 0.04991(11) 0.0342(6) Uani 1 1 d . . .
O18 O 0.18006(8) 0.0210(2) -0.00634(11) 0.0353(6) Uani 1 1 d . . .
O19 O 0.18262(8) 0.00479(19) 0.08699(11) 0.0359(7) Uani 1 1 d . . .
O20 O 0.23805(8) 0.0517(2) 0.06106(13) 0.0468(8) Uani 1 1 d . . .
O25 O 0.84553(10) 0.3425(2) 0.84508(13) 0.0503(9) Uani 1 1 d . . .
O26 O 0.90546(9) 0.3671(2) 0.90913(14) 0.0562(10) Uani 1 1 d . . .
O27 O 0.86166(9) 0.4917(2) 0.88121(14) 0.0493(8) Uani 1 1 d . . .
O28 O 0.84852(13) 0.3726(3) 0.93792(15) 0.0755(12) Uani 1 1 d . . .
H16N H 0.3651(10) 0.255(4) 0.0997(14) 0.074(18) Uiso 1 1 d D . .
H32N H 0.8531(11) 0.263(4) 0.6088(12) 0.078(19) Uiso 1 1 d D . .

loop_
_atom_site_aniso_label
_atom_site_aniso_U_11
_atom_site_aniso_U_22
_atom_site_aniso_U_33
_atom_site_aniso_U_23
_atom_site_aniso_U_13
_atom_site_aniso_U_12
Co1 0.0142(2) 0.0204(2) 0.0135(2) 0.00104(16) 0.00123(16) -0.00139(17)
Co2 0.0142(2) 0.0189(2) 0.0135(2) -0.00010(16) 0.00192(16) 0.00027(17)
Co3 0.0137(2) 0.0191(2) 0.0138(2) 0.00111(16) 0.00155(16) -0.00097(17)
Co4 0.0160(2) 0.0203(2) 0.0144(2) -0.00043(16) 0.00205(17) -0.00091(18)
O1 0.0185(11) 0.0293(13) 0.0133(11) 0.0017(9) -0.0018(9) -0.0025(10)
O2 0.0156(11) 0.0331(14) 0.0249(13) 0.0031(10) 0.0015(10) -0.0052(10)
O3 0.0177(11) 0.0298(13) 0.0153(11) -0.0017(9) -0.0006(9) -0.0021(10)
O4 0.0176(12) 0.0412(16) 0.0270(14) 0.0085(11) 0.0014(10) -0.0030(11)
O5 0.0173(11) 0.0269(13) 0.0193(12) 0.0025(9) 0.0026(9) -0.0012(10)
O6 0.0174(12) 0.0381(15) 0.0246(13) 0.0043(11) 0.0010(10) -0.0037(11)
O7 0.0184(11) 0.0299(13) 0.0178(12) -0.0008(10) 0.0029(9) 0.0001(10)
O8 0.0163(12) 0.0329(14) 0.0272(13) 0.0020(11) -0.0009(10) -0.0069(11)
N1 0.0180(14) 0.0241(15) 0.0182(14) 0.0004(11) 0.0046(11) -0.0046(12)
N2 0.0184(13) 0.0231(15) 0.0171(14) 0.0001(11) 0.0038(11) 0.0002(12)
N3 0.0244(15) 0.0265(16) 0.0224(15) -0.0078(12) 0.0056(12) -0.0045(13)
N4 0.0155(13) 0.0226(15) 0.0153(13) 0.0017(11) 0.0012(11) -0.0010(11)
N5 0.0135(13) 0.0239(15) 0.0253(15) 0.0012(12) 0.0024(11) 0.0011(11)
N6 0.0184(13) 0.0199(14) 0.0161(13) 0.0013(11) 0.0031(11) -0.0017(11)
N7 0.0302(16) 0.0228(15) 0.0158(14) 0.0055(11) 0.0036(12) -0.0018(13)
N8 0.0203(14) 0.0282(16) 0.0184(14) -0.0010(12) -0.0032(12) -0.0021(12)
N9 0.0190(14) 0.0209(15) 0.0200(14) -0.0010(11) 0.0060(11) 0.0014(11)
N10 0.0157(13) 0.0184(14) 0.0199(14) -0.0024(11) 0.0052(11) -0.0013(11)
N11 0.0230(14) 0.0232(15) 0.0171(14) 0.0023(11) 0.0060(11) 0.0027(12)
N12 0.0186(14) 0.0241(15) 0.0188(14) 0.0011(11) 0.0012(11) 0.0023(12)
N13 0.0234(15) 0.0235(16) 0.0260(16) -0.0089(12) 0.0041(12) 0.0004(13)
N14 0.0155(13) 0.0188(14) 0.0153(13) 0.0013(10) 0.0033(10) 0.0024(11)
N15 0.0140(13) 0.0290(16) 0.0185(14) 0.0009(11) 0.0022(11) -0.0004(12)
N16 0.0193(14) 0.0289(17) 0.0196(15) -0.0013(12) -0.0042(12) -0.0016(12)
N17 0.0198(14) 0.0203(14) 0.0178(14) 0.0006(11) 0.0049(11) -0.0031(12)
N18 0.0149(13) 0.0186(14) 0.0175(13) 0.0017(10) 0.0022(11) -0.0004(11)
N19 0.0139(13) 0.0252(15) 0.0214(14) 0.0023(11) 0.0034(11) 0.0000(11)
N20 0.0188(13) 0.0187(14) 0.0159(13) -0.0018(10) 0.0056(11) -0.0020(11)
N21 0.0283(15) 0.0213(15) 0.0179(14) 0.0046(11) 0.0044(12) -0.0022(13)
N22 0.0170(13) 0.0225(15) 0.0164(13) 0.0017(11) 0.0035(11) -0.0003(11)
N23 0.0188(14) 0.0228(15) 0.0208(15) -0.0034(11) 0.0049(11) -0.0007(12)
N24 0.0310(17) 0.0302(18) 0.0234(16) 0.0011(13) -0.0114(13) -0.0044(14)
N25 0.0193(14) 0.0241(15) 0.0187(14) -0.0008(11) 0.0048(11) -0.0018(12)
N26 0.0199(14) 0.0215(15) 0.0189(14) -0.0006(11) 0.0055(11) 0.0016(12)
N27 0.0235(14) 0.0238(15) 0.0169(14) 0.0021(11) 0.0060(11) 0.0021(12)
N28 0.0211(14) 0.0216(15) 0.0212(14) -0.0033(11) 0.0047(12) 0.0005(12)
N29 0.0257(15) 0.0268(16) 0.0260(16) -0.0117(13) 0.0027(13) 0.0004(13)
N30 0.0193(14) 0.0249(15) 0.0152(13) 0.0005(11) 0.0028(11) -0.0008(12)
N31 0.0164(13) 0.0276(16) 0.0255(15) 0.0010(12) 0.0066(12) -0.0012(12)
N32 0.0240(16) 0.0242(16) 0.0224(16) 0.0010(12) -0.0053(13) -0.0013(13)
C1 0.0257(17) 0.0295(19) 0.0146(16) -0.0035(13) 0.0028(14) -0.0052(15)
C2 0.0193(16) 0.0275(19) 0.0179(16) -0.0037(13) 0.0046(13) -0.0055(14)
C3 0.0199(16) 0.0265(19) 0.0245(18) -0.0056(14) 0.0111(14) -0.0023(14)
C4 0.033(2) 0.0220(19) 0.042(2) -0.0042(16) 0.0216(18) -0.0004(16)
C5 0.037(2) 0.024(2) 0.042(2) 0.0026(17) 0.0185(19) 0.0087(17)
C6 0.037(2) 0.028(2) 0.028(2) 0.0032(15) 0.0107(17) 0.0113(17)
C7 0.0267(18) 0.0272(19) 0.0238(18) -0.0017(14) 0.0065(15) 0.0047(15)
C8 0.0218(16) 0.0222(18) 0.0198(17) 0.0004(13) 0.0095(13) 0.0031(14)
C9 0.0128(15) 0.0263(18) 0.0209(17) 0.0016(13) -0.0001(13) -0.0049(13)
C10 0.0194(16) 0.0182(17) 0.0200(16) 0.0041(13) 0.0033(13) -0.0015(13)
C11 0.0211(17) 0.0216(18) 0.0232(17) 0.0040(13) 0.0084(14) -0.0024(14)
C12 0.0280(19) 0.0249(19) 0.033(2) 0.0034(15) 0.0141(16) 0.0006(15)
C13 0.040(2) 0.0185(18) 0.029(2) 0.0023(14) 0.0152(17) 0.0029(16)
C14 0.040(2) 0.0215(19) 0.0199(17) -0.0009(14) 0.0060(16) -0.0045(16)
C15 0.0206(16) 0.0223(18) 0.0236(17) 0.0025(14) 0.0027(14) -0.0034(14)
C16 0.0197(16) 0.0193(17) 0.0163(15) -0.0007(12) 0.0056(13) -0.0020(13)
C17 0.0226(17) 0.0256(19) 0.0210(17) 0.0069(14) 0.0003(14) -0.0046(15)
C18 0.0234(16) 0.0225(17) 0.0122(15) 0.0033(12) 0.0027(13) -0.0007(14)
C19 0.0265(17) 0.0182(17) 0.0236(17) -0.0032(13) 0.0111(14) -0.0028(14)
C20 0.035(2) 0.0231(19) 0.031(2) -0.0004(15) 0.0177(17) -0.0051(16)
C21 0.030(2) 0.025(2) 0.046(2) -0.0039(17) 0.0231(18) -0.0068(16)
C22 0.0193(17) 0.029(2) 0.039(2) -0.0044(16) 0.0091(16) -0.0002(15)
C23 0.0203(16) 0.0240(18) 0.0262(18) -0.0025(14) 0.0080(14) 0.0028(14)
C24 0.0216(16) 0.0155(16) 0.0220(17) -0.0029(12) 0.0102(14) -0.0016(13)
C25 0.0189(16) 0.0206(17) 0.0171(16) 0.0001(12) 0.0014(13) 0.0011(13)
C26 0.0273(18) 0.031(2) 0.0171(17) -0.0001(14) 0.0047(14) -0.0007(16)
C27 0.0182(16) 0.032(2) 0.0203(17) 0.0008(14) 0.0050(13) -0.0009(15)
C28 0.0143(15) 0.0200(17) 0.0169(15) 0.0014(12) 0.0005(12) 0.0016(13)
C29 0.0204(17) 0.033(2) 0.0201(17) 0.0036(14) 0.0023(14) -0.0080(15)
C30 0.0183(17) 0.035(2) 0.0261(19) 0.0032(15) -0.0018(14) -0.0088(16)
C31 0.0195(16) 0.0268(18) 0.0150(15) 0.0025(13) -0.0014(13) 0.0005(14)
C32 0.0186(16) 0.0184(16) 0.0178(16) 0.0008(12) 0.0052(13) 0.0032(13)
C33 0.0228(17) 0.0199(17) 0.0205(17) -0.0014(13) 0.0063(14) 0.0033(14)
C34 0.0322(19) 0.0227(18) 0.0239(18) -0.0005(14) 0.0125(15) -0.0015(15)
C35 0.0248(18) 0.0244(19) 0.031(2) -0.0025(15) 0.0110(15) -0.0039(15)
C36 0.0189(16) 0.0265(19) 0.031(2) -0.0023(15) 0.0069(15) -0.0004(15)
C37 0.0233(17) 0.0196(17) 0.0254(18) -0.0005(13) 0.0073(14) 0.0021(14)
C38 0.0201(16) 0.0155(16) 0.0190(16) -0.0037(12) 0.0068(13) -0.0021(13)
C39 0.0221(17) 0.0264(19) 0.0198(17) -0.0074(14) 0.0010(14) -0.0021(15)
C40 0.0182(16) 0.0252(18) 0.0230(17) -0.0054(14) 0.0057(13) -0.0028(14)
C41 0.0217(17) 0.0253(19) 0.031(2) -0.0032(15) 0.0094(15) -0.0003(15)
C42 0.030(2) 0.0230(19) 0.041(2) -0.0036(16) 0.0142(17) 0.0021(16)
C43 0.033(2) 0.022(2) 0.048(3) 0.0042(17) 0.0148(19) 0.0054(16)
C44 0.042(2) 0.030(2) 0.030(2) 0.0059(16) 0.0046(18) 0.0090(18)
C45 0.033(2) 0.026(2) 0.029(2) 0.0005(15) 0.0048(16) 0.0027(16)
C46 0.0213(17) 0.0193(17) 0.0280(18) -0.0008(14) 0.0095(14) 0.0012(14)
C47 0.0115(14) 0.0280(19) 0.0196(16) -0.0022(13) 0.0006(12) 0.0003(13)
C48 0.0159(15) 0.0227(17) 0.0179(16) 0.0016(13) 0.0055(12) -0.0002(13)
C49 0.0174(15) 0.0242(18) 0.0185(16) 0.0019(13) 0.0068(13) 0.0004(13)
C50 0.0249(18) 0.0253(19) 0.0284(19) 0.0025(14) 0.0120(15) 0.0024(15)
C51 0.035(2) 0.0211(18) 0.032(2) -0.0021(15) 0.0190(17) -0.0016(16)
C52 0.0301(19) 0.0234(18) 0.0281(19) -0.0065(14) 0.0132(16) -0.0087(15)
C53 0.0232(17) 0.0241(18) 0.0192(16) -0.0005(13) 0.0099(14) -0.0034(14)
C54 0.0183(15) 0.0194(17) 0.0178(16) 0.0008(12) 0.0052(13) -0.0037(13)
C55 0.0193(16) 0.0216(18) 0.0215(17) 0.0008(13) 0.0050(13) 0.0009(14)
C56 0.0143(15) 0.0302(19) 0.0218(17) 0.0029(14) -0.0010(13) -0.0050(14)
C57 0.0180(16) 0.033(2) 0.0183(17) 0.0034(14) 0.0031(13) -0.0028(14)
C58 0.0172(15) 0.0214(17) 0.0182(16) -0.0004(12) 0.0022(13) 0.0007(13)
C59 0.0199(17) 0.044(2) 0.0190(17) -0.0022(15) 0.0050(14) 0.0016(16)
C60 0.0235(18) 0.050(2) 0.0177(17) -0.0029(16) 0.0018(14) 0.0064(17)
C61 0.0164(15) 0.0256(18) 0.0200(16) -0.0002(13) 0.0024(13) -0.0027(14)
C62 0.0139(14) 0.0193(16) 0.0176(15) 0.0045(12) 0.0004(12) -0.0005(13)
C63 0.0212(16) 0.0212(17) 0.0196(16) 0.0044(13) 0.0049(13) -0.0012(14)
C64 0.0281(19) 0.0264(19) 0.0282(19) 0.0036(15) 0.0128(16) 0.0032(15)
C65 0.033(2) 0.0234(19) 0.030(2) -0.0012(15) 0.0148(16) 0.0000(16)
C66 0.0309(19) 0.0234(19) 0.0219(18) -0.0018(14) 0.0080(15) -0.0036(15)
C67 0.0217(16) 0.0212(17) 0.0197(16) 0.0027(13) 0.0036(13) -0.0025(14)
C68 0.0193(16) 0.0194(17) 0.0180(16) 0.0017(12) 0.0055(13) 0.0005(13)
C69 0.0210(17) 0.0250(19) 0.0185(16) 0.0073(13) 0.0009(13) 0.0014(14)
C70 0.0220(16) 0.0170(16) 0.0154(15) 0.0017(12) 0.0038(13) -0.0007(13)
C71 0.0270(18) 0.0193(17) 0.0254(18) 0.0002(13) 0.0119(15) 0.0009(14)
C72 0.036(2) 0.0210(18) 0.033(2) 0.0006(15) 0.0193(17) -0.0006(16)
C73 0.0275(19) 0.0195(18) 0.047(2) -0.0010(16) 0.0215(18) -0.0055(15)
C74 0.0179(16) 0.0251(19) 0.042(2) -0.0015(16) 0.0092(16) -0.0006(15)
C75 0.0223(17) 0.0207(18) 0.0265(18) -0.0013(13) 0.0095(14) 0.0031(14)
C76 0.0203(16) 0.0148(16) 0.0263(18) -0.0013(13) 0.0096(14) 0.0008(13)
C77 0.0246(17) 0.0230(18) 0.0154(16) -0.0014(13) 0.0018(13) -0.0024(14)
C78 0.0198(16) 0.0195(17) 0.0176(16) -0.0040(12) 0.0059(13) -0.0006(13)
C79 0.0199(16) 0.0207(17) 0.0207(16) -0.0005(13) 0.0090(13) 0.0021(14)
C80 0.0303(19) 0.0234(19) 0.0282(19) -0.0020(14) 0.0159(16) 0.0010(15)
C81 0.036(2) 0.0209(18) 0.0283(19) 0.0044(14) 0.0157(16) 0.0068(16)
C82 0.038(2) 0.032(2) 0.0175(17) 0.0046(14) 0.0064(15) 0.0098(17)
C83 0.0322(19) 0.0260(19) 0.0200(17) -0.0010(14) 0.0046(15) 0.0043(16)
C84 0.0209(16) 0.0211(17) 0.0186(16) 0.0005(13) 0.0073(13) 0.0027(14)
C85 0.0159(15) 0.0189(17) 0.0217(17) -0.0015(13) 0.0023(13) 0.0006(13)
C86 0.0239(19) 0.047(2) 0.029(2) 0.0156(18) -0.0114(16) -0.0172(18)
C87 0.0233(18) 0.047(2) 0.026(2) 0.0147(17) -0.0016(15) -0.0109(17)
C88 0.0191(16) 0.0188(17) 0.0199(17) 0.0004(13) -0.0023(13) 0.0011(13)
C89 0.0207(17) 0.046(2) 0.0204(18) -0.0033(16) 0.0029(14) 0.0085(17)
C90 0.032(2) 0.053(3) 0.0186(18) -0.0059(17) -0.0016(16) 0.0121(19)
C91 0.0224(17) 0.0273(19) 0.0202(17) 0.0042(14) 0.0049(14) 0.0024(15)
C92 0.0232(16) 0.0184(17) 0.0160(15) 0.0012(12) 0.0057(13) 0.0046(14)
C93 0.0239(17) 0.0160(16) 0.0213(17) 0.0009(13) 0.0069(14) 0.0026(14)
C94 0.0280(18) 0.0216(18) 0.0233(18) 0.0002(13) 0.0111(15) 0.0035(15)
C95 0.0276(18) 0.0249(19) 0.030(2) -0.0002(15) 0.0148(16) -0.0026(15)
C96 0.0229(17) 0.0236(18) 0.0276(19) -0.0030(14) 0.0078(15) -0.0006(15)
C97 0.0237(17) 0.0172(17) 0.0213(17) -0.0007(13) 0.0064(14) -0.0006(14)
C98 0.0189(15) 0.0131(16) 0.0215(16) -0.0032(12) 0.0066(13) -0.0007(13)
C99 0.0269(18) 0.029(2) 0.0173(17) -0.0064(14) -0.0004(14) 0.0012(15)
C100 0.0201(16) 0.0257(19) 0.0202(17) -0.0070(13) 0.0046(13) -0.0034(14)
C101 0.0204(17) 0.0265(19) 0.0289(19) -0.0054(15) 0.0081(15) 0.0003(15)
C102 0.0273(19) 0.025(2) 0.040(2) -0.0072(16) 0.0114(17) 0.0013(16)
C103 0.031(2) 0.0245(19) 0.040(2) 0.0010(16) 0.0164(17) 0.0084(16)
C104 0.031(2) 0.029(2) 0.029(2) 0.0018(15) 0.0072(16) 0.0064(16)
C105 0.0258(18) 0.0231(19) 0.0274(19) -0.0010(14) 0.0032(15) -0.0012(15)
C106 0.0222(17) 0.0199(17) 0.0235(18) -0.0035(13) 0.0065(14) -0.0009(14)
C107 0.0188(16) 0.0302(19) 0.0187(17) -0.0012(14) 0.0014(13) -0.0031(14)
C108 0.0159(15) 0.0236(18) 0.0185(16) 0.0028(13) 0.0039(13) -0.0032(13)
C109 0.0204(16) 0.0231(18) 0.0233(17) 0.0017(13) 0.0090(14) -0.0030(14)
C110 0.0250(18) 0.032(2) 0.036(2) 0.0019(16) 0.0171(16) -0.0007(16)
C111 0.035(2) 0.0218(19) 0.040(2) -0.0042(16) 0.0198(18) -0.0032(16)
C112 0.0300(19) 0.0253(19) 0.031(2) -0.0032(15) 0.0119(16) -0.0071(16)
C113 0.0220(17) 0.0233(18) 0.0236(18) -0.0016(14) 0.0069(14) -0.0041(14)
C114 0.0204(16) 0.0194(17) 0.0213(17) 0.0016(13) 0.0066(13) -0.0018(14)
C115 0.0150(15) 0.0208(17) 0.0162(15) -0.0034(12) -0.0010(12) 0.0011(13)
C116 0.028(2) 0.047(3) 0.028(2) 0.0104(18) -0.0094(16) -0.0201(19)
C117 0.0239(18) 0.043(2) 0.0242(19) 0.0098(16) -0.0021(15) -0.0122(17)
C118 0.0151(15) 0.0192(17) 0.0197(16) -0.0023(12) 0.0032(13) 0.0002(13)
C119 0.0219(17) 0.039(2) 0.0227(18) 0.0028(15) 0.0046(14) -0.0049(16)
C120 0.0242(18) 0.034(2) 0.0244(18) 0.0034(15) 0.0044(15) 0.0011(16)
Cl2 0.0182(4) 0.0349(5) 0.0219(4) 0.0058(3) 0.0004(3) -0.0004(4)
Cl3 0.0200(4) 0.0361(5) 0.0207(4) 0.0048(3) 0.0007(3) 0.0031(4)
Cl5 0.0359(5) 0.0289(5) 0.0219(4) 0.0003(3) -0.0039(4) -0.0049(4)
Cl1 0.0196(8) 0.0231(7) 0.0191(7) -0.0006(5) 0.0038(4) -0.0020(5)
O9 0.028(3) 0.022(2) 0.037(3) -0.003(2) -0.0033(19) 0.0030(17)
O10 0.057(2) 0.0287(18) 0.0205(17) 0.0091(13) 0.0041(15) 0.0084(16)
O11 0.0353(18) 0.048(2) 0.0240(16) 0.0053(14) 0.0122(14) 0.0072(15)
O12 0.0216(16) 0.043(2) 0.064(3) -0.0101(18) 0.0108(17) -0.0127(15)
Cl4 0.0154(8) 0.0251(7) 0.0207(7) 0.0002(5) 0.0025(4) -0.0009(5)
O21 0.0401(16) 0.031(4) 0.019(3) 0.004(2) 0.0033(17) 0.010(3)
O22 0.049(2) 0.0210(17) 0.053(2) -0.0059(15) -0.0193(18) 0.0045(15)
O23 0.045(2) 0.071(2) 0.0236(17) 0.0088(16) 0.0138(15) 0.0239(19)
O24 0.0165(17) 0.064(3) 0.070(3) 0.015(2) 0.0025(17) -0.0144(17)
Cl6 0.0260(6) 0.0291(7) 0.0223(6) -0.0001(5) -0.0016(5) 0.0008(5)
O29 0.042(3) 0.0409(18) 0.027(3) 0.015(2) -0.0077(17) -0.007(2)
O30 0.071(3) 0.025(3) 0.040(3) 0.0005(16) 0.001(2) -0.010(2)
O31 0.021(3) 0.077(3) 0.035(3) 0.022(2) -0.0043(17) -0.010(2)
O32 0.098(4) 0.104(4) 0.070(3) -0.038(3) 0.029(3) 0.035(3)
Cl1' 0.0196(8) 0.0231(7) 0.0191(7) -0.0006(5) 0.0038(4) -0.0020(5)
O9' 0.028(3) 0.022(2) 0.037(3) -0.003(2) -0.0033(19) 0.0030(17)
O10' 0.057(2) 0.0287(18) 0.0205(17) 0.0091(13) 0.0041(15) 0.0084(16)
O11' 0.025(11) 0.030(11) 0.028(11) -0.016(9) 0.005(9) -0.015(9)
O12' 0.0216(16) 0.043(2) 0.064(3) -0.0101(18) 0.0108(17) -0.0127(15)
Cl4' 0.0154(8) 0.0251(7) 0.0207(7) 0.0002(5) 0.0025(4) -0.0009(5)
O21' 0.0401(16) 0.031(4) 0.019(3) 0.004(2) 0.0033(17) 0.010(3)
O22' 0.049(2) 0.0210(17) 0.053(2) -0.0059(15) -0.0193(18) 0.0045(15)
O23' 0.045(2) 0.071(2) 0.0236(17) 0.0088(16) 0.0138(15) 0.0239(19)
O24' 0.0165(17) 0.064(3) 0.070(3) 0.015(2) 0.0025(17) -0.0144(17)
Cl6' 0.037(5) 0.039(5) 0.033(5) 0.000(4) -0.011(4) -0.003(4)
O29' 0.042(3) 0.0409(18) 0.027(3) 0.015(2) -0.0077(17) -0.007(2)
O30' 0.071(3) 0.025(3) 0.040(3) 0.0005(16) 0.001(2) -0.010(2)
O31' 0.021(3) 0.077(3) 0.035(3) 0.022(2) -0.0043(17) -0.010(2)
O32' 0.098(4) 0.104(4) 0.070(3) -0.038(3) 0.029(3) 0.035(3)
O13 0.0298(14) 0.0321(15) 0.0372(16) 0.0015(12) 0.0053(12) 0.0030(12)
O14 0.0169(13) 0.0514(19) 0.062(2) 0.0109(16) -0.0026(13) 0.0079(13)
O15 0.0342(15) 0.0471(17) 0.0232(14) -0.0042(12) -0.0005(12) -0.0016(13)
O16 0.0485(18) 0.0562(19) 0.0209(14) 0.0036(13) 0.0061(13) -0.0250(15)
O17 0.0362(15) 0.0324(15) 0.0323(15) -0.0016(12) 0.0058(12) 0.0057(12)
O18 0.0406(16) 0.0438(17) 0.0182(13) -0.0021(11) 0.0019(12) 0.0059(13)
O19 0.0474(17) 0.0400(16) 0.0195(13) -0.0007(11) 0.0072(12) -0.0178(14)
O20 0.0178(13) 0.065(2) 0.053(2) 0.0123(16) 0.0022(13) 0.0109(14)
O25 0.055(2) 0.0446(18) 0.0374(18) -0.0124(14) -0.0130(15) -0.0177(16)
O26 0.0442(19) 0.052(2) 0.056(2) -0.0273(16) -0.0160(16) 0.0160(16)
O27 0.0496(19) 0.0323(17) 0.052(2) 0.0076(14) -0.0124(16) -0.0038(14)
O28 0.099(3) 0.096(3) 0.037(2) 0.013(2) 0.028(2) -0.020(2)

loop_
_atom_type_symbol
_atom_type_description
_atom_type_scat_dispersion_real
_atom_type_scat_dispersion_imag
_atom_type_scat_source
C C 0.0033 0.0016 'International Tables Vol C Tables 4.2.6.8 and 6.1.1.4'
H H 0.0000 0.0000 'International Tables Vol C Tables 4.2.6.8 and 6.1.1.4'
N N 0.0061 0.0033 'International Tables Vol C Tables 4.2.6.8 and 6.1.1.4'
O O 0.0106 0.0060 'International Tables Vol C Tables 4.2.6.8 and 6.1.1.4'
Cl Cl 0.1484 0.1585 'International Tables Vol C Tables 4.2.6.8 and 6.1.1.4'
Co Co 0.3494 0.9721 'International Tables Vol C Tables 4.2.6.8 and 6.1.1.4'

loop_
_geom_angle_atom_site_label_1
_geom_angle_atom_site_label_2
_geom_angle_atom_site_label_3
_geom_angle
_geom_angle_site_symmetry_1
_geom_angle_site_symmetry_3
O1 Co1 N6 101.28(10) . .
O1 Co1 N4 107.18(10) . .
N6 Co1 N4 106.98(11) . .
O1 Co1 N2 106.81(10) . .
N6 Co1 N2 106.84(11) . .
N4 Co1 N2 125.25(11) . .
O1 Co1 N1 176.02(9) . .
N6 Co1 N1 74.80(10) . .
N4 Co1 N1 73.66(10) . .
N2 Co1 N1 75.33(10) . .
O3 Co2 N10 98.72(10) . .
O3 Co2 N12 104.91(10) . .
N10 Co2 N12 106.60(11) . .
O3 Co2 N14 109.46(10) . .
N10 Co2 N14 110.18(11) . .
N12 Co2 N14 123.98(11) . .
O3 Co2 N9 173.85(10) . .
N10 Co2 N9 75.30(10) . .
N12 Co2 N9 75.87(10) . .
N14 Co2 N9 74.43(10) . .
O5 Co3 N20 100.24(10) . .
O5 Co3 N18 109.90(10) . .
N20 Co3 N18 105.48(11) . .
O5 Co3 N22 104.31(10) . .
N20 Co3 N22 112.88(11) . .
N18 Co3 N22 121.93(11) . .
O5 Co3 N17 174.90(10) . .
N20 Co3 N17 75.50(10) . .
N18 Co3 N17 74.25(10) . .
N22 Co3 N17 75.20(10) . .
O7 Co4 N26 99.91(11) . .
O7 Co4 N30 105.08(10) . .
N26 Co4 N30 109.29(11) . .
O7 Co4 N28 108.71(11) . .
N26 Co4 N28 106.10(11) . .
N30 Co4 N28 124.97(11) . .
O7 Co4 N25 173.72(10) . .
N26 Co4 N25 74.65(10) . .
N30 Co4 N25 74.31(10) . .
N28 Co4 N25 76.18(11) . .
C25 O1 Co1 110.7(2) . .
C55 O3 Co2 115.7(2) . .
C85 O5 Co3 113.1(2) . .
C115 O7 Co4 109.8(2) . .
C1 N1 C17 113.2(3) . .
C1 N1 C9 112.7(3) . .
C17 N1 C9 112.4(3) . .
C1 N1 Co1 107.8(2) . .
C17 N1 Co1 105.57(19) . .
C9 N1 Co1 104.49(19) . .
C2 N2 C8 105.8(3) . .
C2 N2 Co1 118.7(2) . .
C8 N2 Co1 135.2(2) . .
C2 N3 C3 107.5(3) . .
C2 N3 H3 126.3 . .
C3 N3 H3 126.3 . .
C10 N4 C16 105.6(3) . .
C10 N4 Co1 118.6(2) . .
C16 N4 Co1 135.8(2) . .
C10 N5 C11 107.6(3) . .
C10 N5 H5N 126.2 . .
C11 N5 H5N 126.2 . .
C18 N6 C24 105.9(3) . .
C18 N6 Co1 119.3(2) . .
C24 N6 Co1 134.7(2) . .
C18 N7 C19 107.8(3) . .
C18 N7 H7N 126.1 . .
C19 N7 H7N 126.1 . .
C26 N8 C30 119.2(3) . .
C39 N9 C47 113.5(3) . .
C39 N9 C31 112.5(3) . .
C47 N9 C31 112.2(3) . .
C39 N9 Co2 107.67(19) . .
C47 N9 Co2 104.93(19) . .
C31 N9 Co2 105.37(19) . .
C32 N10 C38 106.3(3) . .
C32 N10 Co2 117.8(2) . .
C38 N10 Co2 135.7(2) . .
C32 N11 C33 107.4(3) . .
C32 N11 H11N 126.3 . .
C33 N11 H11N 126.3 . .
C40 N12 C46 105.7(3) . .
C40 N12 Co2 118.3(2) . .
C46 N12 Co2 135.9(2) . .
C40 N13 C41 108.1(3) . .
C40 N13 H13N 125.9 . .
C41 N13 H13N 125.9 . .
C48 N14 C54 105.5(3) . .
C48 N14 Co2 118.0(2) . .
C54 N14 Co2 136.2(2) . .
C48 N15 C49 106.9(3) . .
C48 N15 H15N 126.5 . .
C49 N15 H15N 126.5 . .
C60 N16 C56 120.9(3) . .
C60 N16 H16N 119(3) . .
C56 N16 H16N 120(3) . .
C77 N17 C61 112.6(3) . .
C77 N17 C69 113.5(3) . .
C61 N17 C69 112.2(3) . .
C77 N17 Co3 107.45(19) . .
C61 N17 Co3 104.25(19) . .
C69 N17 Co3 106.17(19) . .
C62 N18 C68 105.4(3) . .
C62 N18 Co3 118.9(2) . .
C68 N18 Co3 135.6(2) . .
C62 N19 C63 107.8(3) . .
C62 N19 H19N 126.1 . .
C63 N19 H19N 126.1 . .
C70 N20 C76 105.8(3) . .
C70 N20 Co3 119.1(2) . .
C76 N20 Co3 135.1(2) . .
C70 N21 C71 107.9(3) . .
C70 N21 H21N 126.1 . .
C71 N21 H21N 126.1 . .
C78 N22 C84 105.5(3) . .
C78 N22 Co3 118.4(2) . .
C84 N22 Co3 135.4(2) . .
C78 N23 C79 107.5(3) . .
C78 N23 H23N 126.3 . .
C79 N23 H23N 126.3 . .
C86 N24 C90 118.3(3) . .
C99 N25 C91 113.0(3) . .
C99 N25 C107 113.3(3) . .
C91 N25 C107 112.5(3) . .
C99 N25 Co4 107.2(2) . .
C91 N25 Co4 105.4(2) . .
C107 N25 Co4 104.66(19) . .
C92 N26 C98 105.7(3) . .
C92 N26 Co4 118.9(2) . .
C98 N26 Co4 135.2(2) . .
C92 N27 C93 107.0(3) . .
C92 N27 H27N 126.5 . .
C93 N27 H27N 126.5 . .
C100 N28 C106 105.8(3) . .
C100 N28 Co4 118.1(2) . .
C106 N28 Co4 136.1(2) . .
C100 N29 C101 107.8(3) . .
C100 N29 H29N 126.1 . .
C101 N29 H29N 126.1 . .
C108 N30 C114 105.5(3) . .
C108 N30 Co4 118.0(2) . .
C114 N30 Co4 136.4(2) . .
C108 N31 C109 107.6(3) . .
C108 N31 H31N 126.2 . .
C109 N31 H31N 126.2 . .
C116 N32 C120 120.9(3) . .
C116 N32 H32N 120(3) . .
C120 N32 H32N 119(3) . .
N1 C1 C2 108.8(3) . .
N1 C1 H1A 109.9 . .
C2 C1 H1A 109.9 . .
N1 C1 H1B 109.9 . .
C2 C1 H1B 109.9 . .
H1A C1 H1B 108.3 . .
N2 C2 N3 112.5(3) . .
N2 C2 C1 123.5(3) . .
N3 C2 C1 123.9(3) . .
N3 C3 C4 131.3(3) . .
N3 C3 C8 105.5(3) . .
C4 C3 C8 123.2(3) . .
C5 C4 C3 115.8(4) . .
C5 C4 H4 122.1 . .
C3 C4 H4 122.1 . .
C4 C5 C6 121.6(4) . .
C4 C5 H5 119.2 . .
C6 C5 H5 119.2 . .
C7 C6 C5 122.2(4) . .
C7 C6 H6 118.9 . .
C5 C6 H6 118.9 . .
C6 C7 C8 117.2(3) . .
C6 C7 H7 121.4 . .
C8 C7 H7 121.4 . .
N2 C8 C7 131.4(3) . .
N2 C8 C3 108.7(3) . .
C7 C8 C3 119.9(3) . .
N1 C9 C10 106.3(3) . .
N1 C9 H9A 110.5 . .
C10 C9 H9A 110.5 . .
N1 C9 H9B 110.5 . .
C10 C9 H9B 110.5 . .
H9A C9 H9B 108.7 . .
N4 C10 N5 112.7(3) . .
N4 C10 C9 121.5(3) . .
N5 C10 C9 125.8(3) . .
C12 C11 N5 132.2(3) . .
C12 C11 C16 122.5(3) . .
N5 C11 C16 105.4(3) . .
C13 C12 C11 116.6(3) . .
C13 C12 H12 121.7 . .
C11 C12 H12 121.7 . .
C12 C13 C14 121.2(3) . .
C12 C13 H13 119.4 . .
C14 C13 H13 119.4 . .
C15 C14 C13 122.2(3) . .
C15 C14 H14 118.9 . .
C13 C14 H14 118.9 . .
C14 C15 C16 117.4(3) . .
C14 C15 H15 121.3 . .
C16 C15 H15 121.3 . .
C15 C16 N4 130.9(3) . .
C15 C16 C11 120.3(3) . .
N4 C16 C11 108.8(3) . .
N1 C17 C18 107.9(3) . .
N1 C17 H17A 110.1 . .
C18 C17 H17A 110.1 . .
N1 C17 H17B 110.1 . .
C18 C17 H17B 110.1 . .
H17A C17 H17B 108.4 . .
N6 C18 N7 112.3(3) . .
N6 C18 C17 122.1(3) . .
N7 C18 C17 125.6(3) . .
N7 C19 C20 131.6(3) . .
N7 C19 C24 105.4(3) . .
C20 C19 C24 122.9(3) . .
C21 C20 C19 115.9(3) . .
C21 C20 H20 122.0 . .
C19 C20 H20 122.0 . .
C20 C21 C22 121.9(3) . .
C20 C21 H21 119.1 . .
C22 C21 H21 119.1 . .
C23 C22 C21 121.7(4) . .
C23 C22 H22 119.1 . .
C21 C22 H22 119.1 . .
C22 C23 C24 117.3(3) . .
C22 C23 H23 121.4 . .
C24 C23 H23 121.4 . .
N6 C24 C23 131.2(3) . .
N6 C24 C19 108.5(3) . .
C23 C24 C19 120.3(3) . .
O2 C25 O1 123.7(3) . .
O2 C25 C28 119.2(3) . .
O1 C25 C28 117.1(3) . .
N8 C26 C27 122.0(3) . .
N8 C26 H26 119.0 . .
C27 C26 H26 119.0 . .
C28 C27 C26 119.3(3) . .
C28 C27 H27A 120.3 . .
C26 C27 H27A 120.3 . .
C27 C28 C29 118.4(3) . .
C27 C28 C25 120.6(3) . .
C29 C28 C25 120.9(3) . .
C30 C29 C28 119.2(3) . .
C30 C29 H29 120.4 . .
C28 C29 H29 120.4 . .
N8 C30 C29 121.9(3) . .
N8 C30 H30 119.1 . .
C29 C30 H30 119.1 . .
N9 C31 C32 107.8(3) . .
N9 C31 H31A 110.1 . .
C32 C31 H31A 110.1 . .
N9 C31 H31B 110.1 . .
C32 C31 H31B 110.1 . .
H31A C31 H31B 108.5 . .
N10 C32 N11 112.3(3) . .
N10 C32 C31 122.5(3) . .
N11 C32 C31 125.2(3) . .
N11 C33 C34 131.6(3) . .
N11 C33 C38 106.0(3) . .
C34 C33 C38 122.4(3) . .
C35 C34 C33 115.9(3) . .
C35 C34 H34 122.1 . .
C33 C34 H34 122.1 . .
C34 C35 C36 122.0(3) . .
C34 C35 H35 119.0 . .
C36 C35 H35 119.0 . .
C37 C36 C35 121.8(3) . .
C37 C36 H36 119.1 . .
C35 C36 H36 119.1 . .
C36 C37 C38 116.6(3) . .
C36 C37 H37 121.7 . .
C38 C37 H37 121.7 . .
N10 C38 C37 130.6(3) . .
N10 C38 C33 108.0(3) . .
C37 C38 C33 121.4(3) . .
N9 C39 C40 109.7(3) . .
N9 C39 H39A 109.7 . .
C40 C39 H39A 109.7 . .
N9 C39 H39B 109.7 . .
C40 C39 H39B 109.7 . .
H39A C39 H39B 108.2 . .
N12 C40 N13 112.2(3) . .
N12 C40 C39 123.0(3) . .
N13 C40 C39 124.8(3) . .
N13 C41 C42 132.3(4) . .
N13 C41 C46 105.9(3) . .
C42 C41 C46 121.8(4) . .
C43 C42 C41 117.0(4) . .
C43 C42 H42 121.5 . .
C41 C42 H42 121.5 . .
C42 C43 C44 121.0(4) . .
C42 C43 H43 119.5 . .
C44 C43 H43 119.5 . .
C45 C44 C43 122.2(4) . .
C45 C44 H44 118.9 . .
C43 C44 H44 118.9 . .
C44 C45 C46 117.4(4) . .
C44 C45 H45 121.3 . .
C46 C45 H45 121.3 . .
C45 C46 N12 131.2(3) . .
C45 C46 C41 120.6(3) . .
N12 C46 C41 108.2(3) . .
N9 C47 C48 106.4(3) . .
N9 C47 H47A 110.4 . .
C48 C47 H47A 110.4 . .
N9 C47 H47B 110.4 . .
C48 C47 H47B 110.4 . .
H47A C47 H47B 108.6 . .
N14 C48 N15 113.0(3) . .
N14 C48 C47 121.5(3) . .
N15 C48 C47 125.4(3) . .
N15 C49 C50 131.3(3) . .
N15 C49 C54 105.9(3) . .
C50 C49 C54 122.7(3) . .
C51 C50 C49 116.5(3) . .
C51 C50 H50 121.7 . .
C49 C50 H50 121.7 . .
C50 C51 C52 121.2(3) . .
C50 C51 H51 119.4 . .
C52 C51 H51 119.4 . .
C53 C52 C51 122.0(3) . .
C53 C52 H52 119.0 . .
C51 C52 H52 119.0 . .
C52 C53 C54 117.5(3) . .
C52 C53 H53 121.2 . .
C54 C53 H53 121.2 . .
N14 C54 C53 131.3(3) . .
N14 C54 C49 108.6(3) . .
C53 C54 C49 120.0(3) . .
O4 C55 O3 125.3(3) . .
O4 C55 C58 119.3(3) . .
O3 C55 C58 115.3(3) . .
N16 C56 C57 120.7(3) . .
N16 C56 H56 119.7 . .
C57 C56 H56 119.7 . .
C58 C57 C56 118.9(3) . .
C58 C57 H57 120.6 . .
C56 C57 H57 120.6 . .
C57 C58 C59 119.2(3) . .
C57 C58 C55 120.7(3) . .
C59 C58 C55 120.1(3) . .
C60 C59 C58 119.4(3) . .
C60 C59 H59 120.3 . .
C58 C59 H59 120.3 . .
N16 C60 C59 121.0(3) . .
N16 C60 H60 119.5 . .
C59 C60 H60 119.5 . .
N17 C61 C62 107.2(3) . .
N17 C61 H61A 110.3 . .
C62 C61 H61A 110.3 . .
N17 C61 H61B 110.3 . .
C62 C61 H61B 110.3 . .
H61A C61 H61B 108.5 . .
N19 C62 N18 112.7(3) . .
N19 C62 C61 126.5(3) . .
N18 C62 C61 120.7(3) . .
C64 C63 N19 131.8(3) . .
C64 C63 C68 122.9(3) . .
N19 C63 C68 105.3(3) . .
C63 C64 C65 116.0(3) . .
C63 C64 H64 122.0 . .
C65 C64 H64 122.0 . .
C64 C65 C66 122.0(3) . .
C64 C65 H65 119.0 . .
C66 C65 H65 119.0 . .
C67 C66 C65 121.2(3) . .
C67 C66 H66 119.4 . .
C65 C66 H66 119.4 . .
C66 C67 C68 117.4(3) . .
C66 C67 H67 121.3 . .
C68 C67 H67 121.3 . .
N18 C68 C67 130.7(3) . .
N18 C68 C63 108.8(3) . .
C67 C68 C63 120.4(3) . .
N17 C69 C70 108.8(3) . .
N17 C69 H69A 109.9 . .
C70 C69 H69A 109.9 . .
N17 C69 H69B 109.9 . .
C70 C69 H69B 109.9 . .
H69A C69 H69B 108.3 . .
N20 C70 N21 112.3(3) . .
N20 C70 C69 122.5(3) . .
N21 C70 C69 125.1(3) . .
N21 C71 C72 132.0(3) . .
N21 C71 C76 105.6(3) . .
C72 C71 C76 122.4(3) . .
C73 C72 C71 115.9(3) . .
C73 C72 H72 122.1 . .
C71 C72 H72 122.1 . .
C72 C73 C74 122.3(3) . .
C72 C73 H73 118.8 . .
C74 C73 H73 118.8 . .
C75 C74 C73 121.3(3) . .
C75 C74 H74 119.3 . .
C73 C74 H74 119.3 . .
C74 C75 C76 116.9(3) . .
C74 C75 H75 121.6 . .
C76 C75 H75 121.6 . .
C75 C76 N20 130.3(3) . .
C75 C76 C71 121.2(3) . .
N20 C76 C71 108.5(3) . .
N17 C77 C78 108.0(3) . .
N17 C77 H77A 110.1 . .
C78 C77 H77A 110.1 . .
N17 C77 H77B 110.1 . .
C78 C77 H77B 110.1 . .
H77A C77 H77B 108.4 . .
N22 C78 N23 112.5(3) . .
N22 C78 C77 122.9(3) . .
N23 C78 C77 124.5(3) . .
N23 C79 C84 105.9(3) . .
N23 C79 C80 131.2(3) . .
C84 C79 C80 122.8(3) . .
C81 C80 C79 115.9(3) . .
C81 C80 H80 122.1 . .
C79 C80 H80 122.1 . .
C80 C81 C82 121.6(3) . .
C80 C81 H81 119.2 . .
C82 C81 H81 119.2 . .
C83 C82 C81 122.0(3) . .
C83 C82 H82 119.0 . .
C81 C82 H82 119.0 . .
C82 C83 C84 117.2(3) . .
C82 C83 H83 121.4 . .
C84 C83 H83 121.4 . .
C79 C84 C83 120.5(3) . .
C79 C84 N22 108.6(3) . .
C83 C84 N22 130.9(3) . .
O6 C85 O5 125.3(3) . .
O6 C85 C88 119.4(3) . .
O5 C85 C88 115.3(3) . .
N24 C86 C87 123.4(4) . .
N24 C86 H86 118.3 . .
C87 C86 H86 118.3 . .
C86 C87 C88 117.9(4) . .
C86 C87 H87 121.0 . .
C88 C87 H87 121.0 . .
C89 C88 C87 118.9(3) . .
C89 C88 C85 119.8(3) . .
C87 C88 C85 121.3(3) . .
C90 C89 C88 119.1(4) . .
C90 C89 H89 120.5 . .
C88 C89 H89 120.5 . .
N24 C90 C89 122.5(4) . .
N24 C90 H90 118.8 . .
C89 C90 H90 118.8 . .
N25 C91 C92 107.9(3) . .
N25 C91 H91A 110.1 . .
C92 C91 H91A 110.1 . .
N25 C91 H91B 110.1 . .
C92 C91 H91B 110.1 . .
H91A C91 H91B 108.4 . .
N26 C92 N27 113.1(3) . .
N26 C92 C91 121.3(3) . .
N27 C92 C91 125.6(3) . .
C94 C93 N27 132.2(3) . .
C94 C93 C98 122.3(3) . .
N27 C93 C98 105.4(3) . .
C95 C94 C93 116.6(3) . .
C95 C94 H94 121.7 . .
C93 C94 H94 121.7 . .
C94 C95 C96 121.4(3) . .
C94 C95 H95 119.3 . .
C96 C95 H95 119.3 . .
C97 C96 C95 121.7(3) . .
C97 C96 H96 119.1 . .
C95 C96 H96 119.1 . .
C96 C97 C98 117.1(3) . .
C96 C97 H97 121.4 . .
C98 C97 H97 121.4 . .
N26 C98 C97 130.5(3) . .
N26 C98 C93 108.7(3) . .
C97 C98 C93 120.8(3) . .
N25 C99 C100 109.2(3) . .
N25 C99 H99A 109.8 . .
C100 C99 H99A 109.8 . .
N25 C99 H99B 109.8 . .
C100 C99 H99B 109.8 . .
H99A C99 H99B 108.3 . .
N28 C100 N29 112.4(3) . .
N28 C100 C99 123.4(3) . .
N29 C100 C99 124.2(3) . .
N29 C101 C102 131.7(3) . .
N29 C101 C106 105.8(3) . .
C102 C101 C106 122.4(4) . .
C103 C102 C101 116.5(4) . .
C103 C102 H102 121.8 . .
C101 C102 H102 121.8 . .
C102 C103 C104 121.5(4) . .
C102 C103 H103 119.3 . .
C104 C103 H103 119.3 . .
C105 C104 C103 121.8(4) . .
C105 C104 H104 119.1 . .
C103 C104 H104 119.1 . .
C104 C105 C106 117.6(3) . .
C104 C105 H105 121.2 . .
C106 C105 H105 121.2 . .
C105 C106 N28 131.7(3) . .
C105 C106 C101 120.1(3) . .
N28 C106 C101 108.2(3) . .
N25 C107 C108 106.2(3) . .
N25 C107 H10A 110.5 . .
C108 C107 H10A 110.5 . .
N25 C107 H10B 110.5 . .
C108 C107 H10B 110.5 . .
H10A C107 H10B 108.7 . .
N30 C108 N31 112.5(3) . .
N30 C108 C107 121.6(3) . .
N31 C108 C107 125.8(3) . .
N31 C109 C110 132.0(3) . .
N31 C109 C114 105.5(3) . .
C110 C109 C114 122.5(3) . .
C111 C110 C109 116.7(3) . .
C111 C110 H110 121.6 . .
C109 C110 H110 121.6 . .
C110 C111 C112 121.8(3) . .
C110 C111 H111 119.1 . .
C112 C111 H111 119.1 . .
C113 C112 C111 121.4(4) . .
C113 C112 H112 119.3 . .
C111 C112 H112 119.3 . .
C112 C113 C114 117.1(3) . .
C112 C113 H113 121.5 . .
C114 C113 H113 121.5 . .
N30 C114 C113 130.6(3) . .
N30 C114 C109 108.9(3) . .
C113 C114 C109 120.5(3) . .
O8 C115 O7 124.7(3) . .
O8 C115 C118 119.0(3) . .
O7 C115 C118 116.3(3) . .
N32 C116 C117 121.2(4) . .
N32 C116 H116 119.4 . .
C117 C116 H116 119.4 . .
C118 C117 C116 118.7(3) . .
C118 C117 H117 120.7 . .
C116 C117 H117 120.7 . .
C117 C118 C119 119.2(3) . .
C117 C118 C115 121.1(3) . .
C119 C118 C115 119.6(3) . .
C120 C119 C118 119.2(3) . .
C120 C119 H119 120.4 . .
C118 C119 H119 120.4 . .
N32 C120 C119 120.6(3) . .
N32 C120 H120 119.7 . .
C119 C120 H120 119.7 . .
O14 Cl2 O15 110.78(19) . .
O14 Cl2 O13 108.67(17) . .
O15 Cl2 O13 110.25(17) . .
O14 Cl2 O16 109.22(19) . .
O15 Cl2 O16 109.88(17) . .
O13 Cl2 O16 107.99(18) . .
O20 Cl3 O18 110.84(19) . .
O20 Cl3 O17 109.56(18) . .
O18 Cl3 O17 110.27(16) . .
O20 Cl3 O19 108.75(18) . .
O18 Cl3 O19 108.70(17) . .
O17 Cl3 O19 108.67(17) . .
O27 Cl5 O25 108.10(19) . .
O27 Cl5 O28 109.6(2) . .
O25 Cl5 O28 110.3(2) . .
O27 Cl5 O26 110.0(2) . .
O25 Cl5 O26 109.9(2) . .
O28 Cl5 O26 108.9(2) . .
O11 Cl1 O12 110.0(2) . .
O11 Cl1 O10 109.7(2) . .
O12 Cl1 O10 110.5(3) . .
O11 Cl1 O9 109.0(3) . .
O12 Cl1 O9 109.2(3) . .
O10 Cl1 O9 108.4(2) . .
O24 Cl4 O23 109.6(3) . .
O24 Cl4 O21 112.0(5) . .
O23 Cl4 O21 110.7(4) . .
O24 Cl4 O22 109.0(3) . .
O23 Cl4 O22 107.7(3) . .
O21 Cl4 O22 107.6(3) . .
O32 Cl6 O30 110.4(4) . .
O32 Cl6 O31 109.2(3) . .
O30 Cl6 O31 109.3(4) . .
O32 Cl6 O29 111.5(4) . .
O30 Cl6 O29 108.4(3) . .
O31 Cl6 O29 108.0(3) . .
O9' Cl1' O10' 113(3) . .
O9' Cl1' O12' 108(3) . .
O10' Cl1' O12' 106.8(19) . .
O9' Cl1' O11' 107(2) . .
O10' Cl1' O11' 111.3(17) . .
O12' Cl1' O11' 110.5(18) . .
O22' Cl4' O24' 117(2) . .
O22' Cl4' O23' 116(2) . .
O24' Cl4' O23' 102.0(19) . .
O22' Cl4' O21' 113(3) . .
O24' Cl4' O21' 100(3) . .
O23' Cl4' O21' 107(4) . .
O32' Cl6' O31' 123(2) . .
O32' Cl6' O29' 123(2) . .
O31' Cl6' O29' 103(3) . .
O32' Cl6' O30' 116(2) . .
O31' Cl6' O30' 93(2) . .
O29' Cl6' O30' 91(2) . .

loop_
_geom_bond_atom_site_label_1
_geom_bond_atom_site_label_2
_geom_bond_distance
_geom_bond_site_symmetry_2
Co1 O1 1.992(2) .
Co1 N6 2.035(3) .
Co1 N4 2.060(3) .
Co1 N2 2.067(3) .
Co1 N1 2.425(3) .
Co2 O3 1.979(2) .
Co2 N10 2.036(3) .
Co2 N12 2.049(3) .
Co2 N14 2.051(3) .
Co2 N9 2.392(3) .
Co3 O5 1.976(2) .
Co3 N20 2.034(3) .
Co3 N18 2.044(3) .
Co3 N22 2.058(3) .
Co3 N17 2.411(3) .
Co4 O7 1.995(2) .
Co4 N26 2.032(3) .
Co4 N30 2.043(3) .
Co4 N28 2.048(3) .
Co4 N25 2.396(3) .
O1 C25 1.268(4) .
O2 C25 1.241(4) .
O3 C55 1.277(4) .
O4 C55 1.231(4) .
O5 C85 1.276(4) .
O6 C85 1.228(4) .
O7 C115 1.276(4) .
O8 C115 1.230(4) .
N1 C1 1.471(4) .
N1 C17 1.474(4) .
N1 C9 1.477(4) .
N2 C2 1.322(4) .
N2 C8 1.393(4) .
N3 C2 1.344(4) .
N3 C3 1.387(4) .
N3 H3 0.8800 .
N4 C10 1.328(4) .
N4 C16 1.397(4) .
N5 C10 1.343(4) .
N5 C11 1.390(4) .
N5 H5N 0.8800 .
N6 C18 1.324(4) .
N6 C24 1.391(4) .
N7 C18 1.338(4) .
N7 C19 1.384(4) .
N7 H7N 0.8800 .
N8 C26 1.331(4) .
N8 C30 1.341(5) .
N9 C39 1.463(4) .
N9 C47 1.469(4) .
N9 C31 1.476(4) .
N10 C32 1.325(4) .
N10 C38 1.391(4) .
N11 C32 1.342(4) .
N11 C33 1.384(4) .
N11 H11N 0.8800 .
N12 C40 1.329(4) .
N12 C46 1.404(4) .
N13 C40 1.345(4) .
N13 C41 1.375(5) .
N13 H13N 0.8800 .
N14 C48 1.322(4) .
N14 C54 1.395(4) .
N15 C48 1.350(4) .
N15 C49 1.387(4) .
N15 H15N 0.8800 .
N16 C60 1.338(5) .
N16 C56 1.338(4) .
N16 H16N 0.934(10) .
N17 C77 1.464(4) .
N17 C61 1.475(4) .
N17 C69 1.479(4) .
N18 C62 1.332(4) .
N18 C68 1.393(4) .
N19 C62 1.331(4) .
N19 C63 1.390(4) .
N19 H19N 0.8800 .
N20 C70 1.325(4) .
N20 C76 1.399(4) .
N21 C70 1.343(4) .
N21 C71 1.384(4) .
N21 H21N 0.8800 .
N22 C78 1.325(4) .
N22 C84 1.402(4) .
N23 C78 1.344(4) .
N23 C79 1.385(4) .
N23 H23N 0.8800 .
N24 C86 1.329(5) .
N24 C90 1.334(5) .
N25 C99 1.468(4) .
N25 C91 1.469(4) .
N25 C107 1.477(4) .
N26 C92 1.321(4) .
N26 C98 1.388(4) .
N27 C92 1.344(4) .
N27 C93 1.391(4) .
N27 H27N 0.8800 .
N28 C100 1.321(4) .
N28 C106 1.402(4) .
N29 C100 1.346(4) .
N29 C101 1.377(5) .
N29 H29N 0.8800 .
N30 C108 1.327(4) .
N30 C114 1.388(4) .
N31 C108 1.344(4) .
N31 C109 1.380(4) .
N31 H31N 0.8800 .
N32 C116 1.326(5) .
N32 C120 1.330(5) .
N32 H32N 0.932(10) .
C1 C2 1.489(5) .
C1 H1A 0.9900 .
C1 H1B 0.9900 .
C3 C4 1.390(5) .
C3 C8 1.401(5) .
C4 C5 1.385(6) .
C4 H4 0.9500 .
C5 C6 1.404(5) .
C5 H5 0.9500 .
C6 C7 1.372(5) .
C6 H6 0.9500 .
C7 C8 1.401(5) .
C7 H7 0.9500 .
C9 C10 1.491(5) .
C9 H9A 0.9900 .
C9 H9B 0.9900 .
C11 C12 1.387(5) .
C11 C16 1.404(4) .
C12 C13 1.383(5) .
C12 H12 0.9500 .
C13 C14 1.405(5) .
C13 H13 0.9500 .
C14 C15 1.370(5) .
C14 H14 0.9500 .
C15 C16 1.393(4) .
C15 H15 0.9500 .
C17 C18 1.498(5) .
C17 H17A 0.9900 .
C17 H17B 0.9900 .
C19 C20 1.393(5) .
C19 C24 1.401(5) .
C20 C21 1.387(5) .
C20 H20 0.9500 .
C21 C22 1.397(5) .
C21 H21 0.9500 .
C22 C23 1.388(5) .
C22 H22 0.9500 .
C23 C24 1.393(5) .
C23 H23 0.9500 .
C25 C28 1.508(4) .
C26 C27 1.388(5) .
C26 H26 0.9500 .
C27 C28 1.380(4) .
C27 H27A 0.9500 .
C28 C29 1.387(4) .
C29 C30 1.384(5) .
C29 H29 0.9500 .
C30 H30 0.9500 .
C31 C32 1.492(4) .
C31 H31A 0.9900 .
C31 H31B 0.9900 .
C33 C34 1.393(5) .
C33 C38 1.403(4) .
C34 C35 1.390(5) .
C34 H34 0.9500 .
C35 C36 1.405(5) .
C35 H35 0.9500 .
C36 C37 1.387(5) .
C36 H36 0.9500 .
C37 C38 1.392(5) .
C37 H37 0.9500 .
C39 C40 1.489(5) .
C39 H39A 0.9900 .
C39 H39B 0.9900 .
C41 C42 1.390(5) .
C41 C46 1.405(5) .
C42 C43 1.388(6) .
C42 H42 0.9500 .
C43 C44 1.402(6) .
C43 H43 0.9500 .
C44 C45 1.371(5) .
C44 H44 0.9500 .
C45 C46 1.394(5) .
C45 H45 0.9500 .
C47 C48 1.488(4) .
C47 H47A 0.9900 .
C47 H47B 0.9900 .
C49 C50 1.391(5) .
C49 C54 1.403(4) .
C50 C51 1.385(5) .
C50 H50 0.9500 .
C51 C52 1.411(5) .
C51 H51 0.9500 .
C52 C53 1.376(5) .
C52 H52 0.9500 .
C53 C54 1.399(5) .
C53 H53 0.9500 .
C55 C58 1.512(5) .
C56 C57 1.389(4) .
C56 H56 0.9500 .
C57 C58 1.383(5) .
C57 H57 0.9500 .
C58 C59 1.390(5) .
C59 C60 1.371(5) .
C59 H59 0.9500 .
C60 H60 0.9500 .
C61 C62 1.486(5) .
C61 H61A 0.9900 .
C61 H61B 0.9900 .
C63 C64 1.384(5) .
C63 C68 1.402(4) .
C64 C65 1.385(5) .
C64 H64 0.9500 .
C65 C66 1.411(5) .
C65 H65 0.9500 .
C66 C67 1.381(5) .
C66 H66 0.9500 .
C67 C68 1.395(5) .
C67 H67 0.9500 .
C69 C70 1.492(4) .
C69 H69A 0.9900 .
C69 H69B 0.9900 .
C71 C72 1.392(5) .
C71 C76 1.402(5) .
C72 C73 1.386(5) .
C72 H72 0.9500 .
C73 C74 1.406(5) .
C73 H73 0.9500 .
C74 C75 1.389(5) .
C74 H74 0.9500 .
C75 C76 1.392(5) .
C75 H75 0.9500 .
C77 C78 1.485(4) .
C77 H77A 0.9900 .
C77 H77B 0.9900 .
C79 C84 1.393(5) .
C79 C80 1.397(5) .
C80 C81 1.388(5) .
C80 H80 0.9500 .
C81 C82 1.398(5) .
C81 H81 0.9500 .
C82 C83 1.383(5) .
C82 H82 0.9500 .
C83 C84 1.393(5) .
C83 H83 0.9500 .
C85 C88 1.518(4) .
C86 C87 1.385(5) .
C86 H86 0.9500 .
C87 C88 1.386(5) .
C87 H87 0.9500 .
C88 C89 1.384(5) .
C89 C90 1.378(5) .
C89 H89 0.9500 .
C90 H90 0.9500 .
C91 C92 1.497(5) .
C91 H91A 0.9900 .
C91 H91B 0.9900 .
C93 C94 1.385(5) .
C93 C98 1.408(4) .
C94 C95 1.385(5) .
C94 H94 0.9500 .
C95 C96 1.412(5) .
C95 H95 0.9500 .
C96 C97 1.382(5) .
C96 H96 0.9500 .
C97 C98 1.391(5) .
C97 H97 0.9500 .
C99 C100 1.494(5) .
C99 H99A 0.9900 .
C99 H99B 0.9900 .
C101 C102 1.388(5) .
C101 C106 1.403(5) .
C102 C103 1.388(5) .
C102 H102 0.9500 .
C103 C104 1.393(5) .
C103 H103 0.9500 .
C104 C105 1.383(5) .
C104 H104 0.9500 .
C105 C106 1.390(5) .
C105 H105 0.9500 .
C107 C108 1.493(5) .
C107 H10A 0.9900 .
C107 H10B 0.9900 .
C109 C110 1.386(5) .
C109 C114 1.403(5) .
C110 C111 1.376(5) .
C110 H110 0.9500 .
C111 C112 1.412(5) .
C111 H111 0.9500 .
C112 C113 1.387(5) .
C112 H112 0.9500 .
C113 C114 1.400(5) .
C113 H113 0.9500 .
C115 C118 1.513(4) .
C116 C117 1.378(5) .
C116 H116 0.9500 .
C117 C118 1.376(5) .
C117 H117 0.9500 .
C118 C119 1.382(5) .
C119 C120 1.372(5) .
C119 H119 0.9500 .
C120 H120 0.9500 .
Cl2 O14 1.430(3) .
Cl2 O15 1.431(3) .
Cl2 O13 1.439(3) .
Cl2 O16 1.446(3) .
Cl3 O20 1.423(3) .
Cl3 O18 1.427(3) .
Cl3 O17 1.442(3) .
Cl3 O19 1.447(3) .
Cl5 O27 1.421(3) .
Cl5 O25 1.430(3) .
Cl5 O28 1.430(4) .
Cl5 O26 1.431(3) .
Cl1 O11 1.425(3) .
Cl1 O12 1.428(4) .
Cl1 O10 1.440(4) .
Cl1 O9 1.454(7) .
Cl4 O24 1.424(4) .
Cl4 O23 1.426(3) .
Cl4 O21 1.431(10) .
Cl4 O22 1.437(4) .
Cl6 O32 1.415(4) .
Cl6 O30 1.438(5) .
Cl6 O31 1.448(5) .
Cl6 O29 1.457(5) .
Cl1' O9' 1.40(6) .
Cl1' O10' 1.43(3) .
Cl1' O12' 1.44(3) .
Cl1' O11' 1.47(3) .
Cl4' O22' 1.34(3) .
Cl4' O24' 1.38(4) .
Cl4' O23' 1.47(3) .
Cl4' O21' 1.55(8) .
Cl6' O32' 1.33(3) .
Cl6' O31' 1.39(4) .
Cl6' O29' 1.44(4) .
Cl6' O30' 1.46(4) .

loop_
_geom_torsion_atom_site_label_1
_geom_torsion_atom_site_label_2
_geom_torsion_atom_site_label_3
_geom_torsion_atom_site_label_4
_geom_torsion
_geom_torsion_site_symmetry_1
_geom_torsion_site_symmetry_2
_geom_torsion_site_symmetry_3
_geom_torsion_site_symmetry_4
N6 Co1 O1 C25 -169.2(2) . . . .
N4 Co1 O1 C25 -57.3(2) . . . .
N2 Co1 O1 C25 79.1(2) . . . .
N1 Co1 O1 C25 -158.9(14) . . . .
N10 Co2 O3 C55 168.0(2) . . . .
N12 Co2 O3 C55 -82.1(2) . . . .
N14 Co2 O3 C55 52.9(3) . . . .
N9 Co2 O3 C55 -179(44) . . . .
N20 Co3 O5 C85 -162.2(2) . . . .
N18 Co3 O5 C85 -51.5(2) . . . .
N22 Co3 O5 C85 80.8(2) . . . .
N17 Co3 O5 C85 164.5(10) . . . .
N26 Co4 O7 C115 177.1(2) . . . .
N30 Co4 O7 C115 63.9(2) . . . .
N28 Co4 O7 C115 -72.0(2) . . . .
N25 Co4 O7 C115 147.4(8) . . . .
O1 Co1 N1 C1 -105.4(14) . . . .
N6 Co1 N1 C1 -94.9(2) . . . .
N4 Co1 N1 C1 151.8(2) . . . .
N2 Co1 N1 C1 17.5(2) . . . .
O1 Co1 N1 C17 15.8(15) . . . .
N6 Co1 N1 C17 26.3(2) . . . .
N4 Co1 N1 C17 -87.0(2) . . . .
N2 Co1 N1 C17 138.7(2) . . . .
O1 Co1 N1 C9 134.6(14) . . . .
N6 Co1 N1 C9 145.1(2) . . . .
N4 Co1 N1 C9 31.8(2) . . . .
N2 Co1 N1 C9 -102.5(2) . . . .
O1 Co1 N2 C2 170.7(2) . . . .
N6 Co1 N2 C2 63.0(3) . . . .
N4 Co1 N2 C2 -63.0(3) . . . .
N1 Co1 N2 C2 -5.8(2) . . . .
O1 Co1 N2 C8 -16.3(3) . . . .
N6 Co1 N2 C8 -124.1(3) . . . .
N4 Co1 N2 C8 110.0(3) . . . .
N1 Co1 N2 C8 167.2(3) . . . .
O1 Co1 N4 C10 167.1(2) . . . .
N6 Co1 N4 C10 -84.9(3) . . . .
N2 Co1 N4 C10 41.0(3) . . . .
N1 Co1 N4 C10 -17.0(2) . . . .
O1 Co1 N4 C16 -15.7(3) . . . .
N6 Co1 N4 C16 92.3(3) . . . .
N2 Co1 N4 C16 -141.8(3) . . . .
N1 Co1 N4 C16 160.2(3) . . . .
O1 Co1 N6 C18 164.8(2) . . . .
N4 Co1 N6 C18 52.7(3) . . . .
N2 Co1 N6 C18 -83.6(3) . . . .
N1 Co1 N6 C18 -14.5(2) . . . .
O1 Co1 N6 C24 -15.3(3) . . . .
N4 Co1 N6 C24 -127.3(3) . . . .
N2 Co1 N6 C24 96.4(3) . . . .
N1 Co1 N6 C24 165.5(3) . . . .
O3 Co2 N9 C39 78.3(9) . . . .
N10 Co2 N9 C39 92.0(2) . . . .
N12 Co2 N9 C39 -19.8(2) . . . .
N14 Co2 N9 C39 -151.7(2) . . . .
O3 Co2 N9 C47 -160.6(8) . . . .
N10 Co2 N9 C47 -146.9(2) . . . .
N12 Co2 N9 C47 101.4(2) . . . .
N14 Co2 N9 C47 -30.6(2) . . . .
O3 Co2 N9 C31 -42.0(10) . . . .
N10 Co2 N9 C31 -28.3(2) . . . .
N12 Co2 N9 C31 -140.0(2) . . . .
N14 Co2 N9 C31 88.0(2) . . . .
O3 Co2 N10 C32 -163.8(2) . . . .
N12 Co2 N10 C32 87.7(2) . . . .
N14 Co2 N10 C32 -49.2(3) . . . .
N9 Co2 N10 C32 17.7(2) . . . .
O3 Co2 N10 C38 10.8(3) . . . .
N12 Co2 N10 C38 -97.7(3) . . . .
N14 Co2 N10 C38 125.3(3) . . . .
N9 Co2 N10 C38 -167.8(3) . . . .
O3 Co2 N12 C40 -162.0(2) . . . .
N10 Co2 N12 C40 -58.0(3) . . . .
N14 Co2 N12 C40 71.4(3) . . . .
N9 Co2 N12 C40 11.7(2) . . . .
O3 Co2 N12 C46 12.5(3) . . . .
N10 Co2 N12 C46 116.6(3) . . . .
N14 Co2 N12 C46 -114.0(3) . . . .
N9 Co2 N12 C46 -173.8(3) . . . .
O3 Co2 N14 C48 -169.7(2) . . . .
N10 Co2 N14 C48 82.7(3) . . . .
N12 Co2 N14 C48 -45.2(3) . . . .
N9 Co2 N14 C48 15.3(2) . . . .
O3 Co2 N14 C54 16.7(3) . . . .
N10 Co2 N14 C54 -90.8(3) . . . .
N12 Co2 N14 C54 141.3(3) . . . .
N9 Co2 N14 C54 -158.3(3) . . . .
O5 Co3 N17 C77 -64.6(11) . . . .
N20 Co3 N17 C77 -98.5(2) . . . .
N18 Co3 N17 C77 150.4(2) . . . .
N22 Co3 N17 C77 20.4(2) . . . .
O5 Co3 N17 C61 175.7(10) . . . .
N20 Co3 N17 C61 141.8(2) . . . .
N18 Co3 N17 C61 30.8(2) . . . .
N22 Co3 N17 C61 -99.2(2) . . . .
O5 Co3 N17 C69 57.1(12) . . . .
N20 Co3 N17 C69 23.2(2) . . . .
N18 Co3 N17 C69 -87.9(2) . . . .
N22 Co3 N17 C69 142.1(2) . . . .
O5 Co3 N18 C62 166.8(2) . . . .
N20 Co3 N18 C62 -85.9(2) . . . .
N22 Co3 N18 C62 44.5(3) . . . .
N17 Co3 N18 C62 -16.3(2) . . . .
O5 Co3 N18 C68 -18.0(3) . . . .
N20 Co3 N18 C68 89.3(3) . . . .
N22 Co3 N18 C68 -140.3(3) . . . .
N17 Co3 N18 C68 158.9(3) . . . .
O5 Co3 N20 C70 169.6(2) . . . .
N18 Co3 N20 C70 55.5(3) . . . .
N22 Co3 N20 C70 -79.9(3) . . . .
N17 Co3 N20 C70 -13.2(2) . . . .
O5 Co3 N20 C76 -8.1(3) . . . .
N18 Co3 N20 C76 -122.2(3) . . . .
N22 Co3 N20 C76 102.3(3) . . . .
N17 Co3 N20 C76 169.0(3) . . . .
O5 Co3 N22 C78 168.3(2) . . . .
N20 Co3 N22 C78 60.4(3) . . . .
N18 Co3 N22 C78 -66.8(3) . . . .
N17 Co3 N22 C78 -6.5(2) . . . .
O5 Co3 N22 C84 -22.3(3) . . . .
N20 Co3 N22 C84 -130.1(3) . . . .
N18 Co3 N22 C84 102.7(3) . . . .
N17 Co3 N22 C84 163.0(3) . . . .
O7 Co4 N25 C99 121.9(9) . . . .
N26 Co4 N25 C99 91.5(2) . . . .
N30 Co4 N25 C99 -152.8(2) . . . .
N28 Co4 N25 C99 -19.8(2) . . . .
O7 Co4 N25 C91 1.3(10) . . . .
N26 Co4 N25 C91 -29.0(2) . . . .
N30 Co4 N25 C91 86.6(2) . . . .
N28 Co4 N25 C91 -140.4(2) . . . .
O7 Co4 N25 C107 -117.5(9) . . . .
N26 Co4 N25 C107 -147.9(2) . . . .
N30 Co4 N25 C107 -32.3(2) . . . .
N28 Co4 N25 C107 100.8(2) . . . .
O7 Co4 N26 C92 -158.5(2) . . . .
N30 Co4 N26 C92 -48.6(3) . . . .
N28 Co4 N26 C92 88.5(3) . . . .
N25 Co4 N26 C92 18.2(2) . . . .
O7 Co4 N26 C98 16.5(3) . . . .
N30 Co4 N26 C98 126.5(3) . . . .
N28 Co4 N26 C98 -96.4(3) . . . .
N25 Co4 N26 C98 -166.7(3) . . . .
O7 Co4 N28 C100 -165.9(2) . . . .
N26 Co4 N28 C100 -59.2(3) . . . .
N30 Co4 N28 C100 69.2(3) . . . .
N25 Co4 N28 C100 10.0(2) . . . .
O7 Co4 N28 C106 13.3(4) . . . .
N26 Co4 N28 C106 120.0(3) . . . .
N30 Co4 N28 C106 -111.6(3) . . . .
N25 Co4 N28 C106 -170.8(3) . . . .
O7 Co4 N30 C108 -168.0(2) . . . .
N26 Co4 N30 C108 85.6(3) . . . .
N28 Co4 N30 C108 -41.5(3) . . . .
N25 Co4 N30 C108 18.5(2) . . . .
O7 Co4 N30 C114 14.6(3) . . . .
N26 Co4 N30 C114 -91.9(3) . . . .
N28 Co4 N30 C114 141.0(3) . . . .
N25 Co4 N30 C114 -158.9(3) . . . .
C17 N1 C1 C2 -141.0(3) . . . .
C9 N1 C1 C2 90.1(3) . . . .
Co1 N1 C1 C2 -24.7(3) . . . .
C8 N2 C2 N3 -0.8(4) . . . .
Co1 N2 C2 N3 174.0(2) . . . .
C8 N2 C2 C1 177.1(3) . . . .
Co1 N2 C2 C1 -8.1(4) . . . .
C3 N3 C2 N2 -0.1(4) . . . .
C3 N3 C2 C1 -178.0(3) . . . .
N1 C1 C2 N2 24.2(4) . . . .
N1 C1 C2 N3 -158.2(3) . . . .
C2 N3 C3 C4 -177.2(4) . . . .
C2 N3 C3 C8 1.0(4) . . . .
N3 C3 C4 C5 178.1(4) . . . .
C8 C3 C4 C5 0.2(5) . . . .
C3 C4 C5 C6 2.1(5) . . . .
C4 C5 C6 C7 -2.3(6) . . . .
C5 C6 C7 C8 0.2(6) . . . .
C2 N2 C8 C7 -179.6(4) . . . .
Co1 N2 C8 C7 6.8(6) . . . .
C2 N2 C8 C3 1.5(4) . . . .
Co1 N2 C8 C3 -172.1(2) . . . .
C6 C7 C8 N2 -176.9(3) . . . .
C6 C7 C8 C3 2.0(5) . . . .
N3 C3 C8 N2 -1.5(4) . . . .
C4 C3 C8 N2 176.8(3) . . . .
N3 C3 C8 C7 179.4(3) . . . .
C4 C3 C8 C7 -2.2(5) . . . .
C1 N1 C9 C10 -156.1(3) . . . .
C17 N1 C9 C10 74.6(3) . . . .
Co1 N1 C9 C10 -39.4(3) . . . .
C16 N4 C10 N5 -0.5(4) . . . .
Co1 N4 C10 N5 177.5(2) . . . .
C16 N4 C10 C9 -179.7(3) . . . .
Co1 N4 C10 C9 -1.7(4) . . . .
C11 N5 C10 N4 0.0(4) . . . .
C11 N5 C10 C9 179.2(3) . . . .
N1 C9 C10 N4 31.8(4) . . . .
N1 C9 C10 N5 -147.4(3) . . . .
C10 N5 C11 C12 -177.4(4) . . . .
C10 N5 C11 C16 0.5(4) . . . .
N5 C11 C12 C13 179.6(3) . . . .
C16 C11 C12 C13 1.9(5) . . . .
C11 C12 C13 C14 -1.0(5) . . . .
C12 C13 C14 C15 -0.2(6) . . . .
C13 C14 C15 C16 0.6(5) . . . .
C14 C15 C16 N4 -178.5(3) . . . .
C14 C15 C16 C11 0.3(5) . . . .
C10 N4 C16 C15 179.6(3) . . . .
Co1 N4 C16 C15 2.2(6) . . . .
C10 N4 C16 C11 0.7(4) . . . .
Co1 N4 C16 C11 -176.7(2) . . . .
C12 C11 C16 C15 -1.6(5) . . . .
N5 C11 C16 C15 -179.8(3) . . . .
C12 C11 C16 N4 177.4(3) . . . .
N5 C11 C16 N4 -0.8(4) . . . .
C1 N1 C17 C18 85.5(3) . . . .
C9 N1 C17 C18 -145.5(3) . . . .
Co1 N1 C17 C18 -32.2(3) . . . .
C24 N6 C18 N7 -0.1(4) . . . .
Co1 N6 C18 N7 179.8(2) . . . .
C24 N6 C18 C17 179.5(3) . . . .
Co1 N6 C18 C17 -0.5(4) . . . .
C19 N7 C18 N6 -0.3(4) . . . .
C19 N7 C18 C17 -179.9(3) . . . .
N1 C17 C18 N6 25.6(5) . . . .
N1 C17 C18 N7 -154.8(3) . . . .
C18 N7 C19 C20 -177.1(4) . . . .
C18 N7 C19 C24 0.6(4) . . . .
N7 C19 C20 C21 177.0(4) . . . .
C24 C19 C20 C21 -0.3(5) . . . .
C19 C20 C21 C22 1.6(5) . . . .
C20 C21 C22 C23 -2.0(6) . . . .
C21 C22 C23 C24 0.8(5) . . . .
C18 N6 C24 C23 178.2(4) . . . .
Co1 N6 C24 C23 -1.7(6) . . . .
C18 N6 C24 C19 0.5(4) . . . .
Co1 N6 C24 C19 -179.5(2) . . . .
C22 C23 C24 N6 -177.0(3) . . . .
C22 C23 C24 C19 0.5(5) . . . .
N7 C19 C24 N6 -0.6(4) . . . .
C20 C19 C24 N6 177.3(3) . . . .
N7 C19 C24 C23 -178.7(3) . . . .
C20 C19 C24 C23 -0.8(5) . . . .
Co1 O1 C25 O2 -5.2(4) . . . .
Co1 O1 C25 C28 175.6(2) . . . .
C30 N8 C26 C27 -0.7(5) . . . .
N8 C26 C27 C28 -0.7(6) . . . .
C26 C27 C28 C29 1.5(5) . . . .
C26 C27 C28 C25 -176.0(3) . . . .
O2 C25 C28 C27 2.3(5) . . . .
O1 C25 C28 C27 -178.5(3) . . . .
O2 C25 C28 C29 -175.1(3) . . . .
O1 C25 C28 C29 4.1(5) . . . .
C27 C28 C29 C30 -0.9(5) . . . .
C25 C28 C29 C30 176.5(3) . . . .
C26 N8 C30 C29 1.2(6) . . . .
C28 C29 C30 N8 -0.4(6) . . . .
C39 N9 C31 C32 -84.2(3) . . . .
C47 N9 C31 C32 146.4(3) . . . .
Co2 N9 C31 C32 32.8(3) . . . .
C38 N10 C32 N11 0.6(4) . . . .
Co2 N10 C32 N11 176.6(2) . . . .
C38 N10 C32 C31 -179.6(3) . . . .
Co2 N10 C32 C31 -3.6(4) . . . .
C33 N11 C32 N10 -0.4(4) . . . .
C33 N11 C32 C31 179.8(3) . . . .
N9 C31 C32 N10 -23.4(4) . . . .
N9 C31 C32 N11 156.3(3) . . . .
C32 N11 C33 C34 178.4(4) . . . .
C32 N11 C33 C38 0.0(4) . . . .
N11 C33 C34 C35 -178.4(3) . . . .
C38 C33 C34 C35 -0.2(5) . . . .
C33 C34 C35 C36 -0.7(5) . . . .
C34 C35 C36 C37 0.7(6) . . . .
C35 C36 C37 C38 0.1(5) . . . .
C32 N10 C38 C37 -179.7(3) . . . .
Co2 N10 C38 C37 5.3(5) . . . .
C32 N10 C38 C33 -0.6(4) . . . .
Co2 N10 C38 C33 -175.5(2) . . . .
C36 C37 C38 N10 178.1(3) . . . .
C36 C37 C38 C33 -0.9(5) . . . .
N11 C33 C38 N10 0.3(4) . . . .
C34 C33 C38 N10 -178.3(3) . . . .
N11 C33 C38 C37 179.6(3) . . . .
C34 C33 C38 C37 1.0(5) . . . .
C47 N9 C39 C40 -92.1(3) . . . .
C31 N9 C39 C40 139.3(3) . . . .
Co2 N9 C39 C40 23.6(3) . . . .
C46 N12 C40 N13 0.3(4) . . . .
Co2 N12 C40 N13 176.4(2) . . . .
C46 N12 C40 C39 -177.5(3) . . . .
Co2 N12 C40 C39 -1.4(4) . . . .
C41 N13 C40 N12 -0.4(4) . . . .
C41 N13 C40 C39 177.3(3) . . . .
N9 C39 C40 N12 -17.4(5) . . . .
N9 C39 C40 N13 165.1(3) . . . .
C40 N13 C41 C42 178.8(4) . . . .
C40 N13 C41 C46 0.4(4) . . . .
N13 C41 C42 C43 -178.6(4) . . . .
C46 C41 C42 C43 -0.4(5) . . . .
C41 C42 C43 C44 0.3(6) . . . .
C42 C43 C44 C45 -0.2(6) . . . .
C43 C44 C45 C46 0.1(6) . . . .
C44 C45 C46 N12 178.7(4) . . . .
C44 C45 C46 C41 -0.2(5) . . . .
C40 N12 C46 C45 -179.1(4) . . . .
Co2 N12 C46 C45 5.8(6) . . . .
C40 N12 C46 C41 -0.1(4) . . . .
Co2 N12 C46 C41 -175.1(2) . . . .
N13 C41 C46 C45 179.0(3) . . . .
C42 C41 C46 C45 0.4(5) . . . .
N13 C41 C46 N12 -0.2(4) . . . .
C42 C41 C46 N12 -178.8(3) . . . .
C39 N9 C47 C48 155.9(3) . . . .
C31 N9 C47 C48 -75.2(3) . . . .
Co2 N9 C47 C48 38.6(3) . . . .
C54 N14 C48 N15 0.1(4) . . . .
Co2 N14 C48 N15 -175.2(2) . . . .
C54 N14 C48 C47 179.0(3) . . . .
Co2 N14 C48 C47 3.6(4) . . . .
C49 N15 C48 N14 0.9(4) . . . .
C49 N15 C48 C47 -177.9(3) . . . .
N9 C47 C48 N14 -32.2(4) . . . .
N9 C47 C48 N15 146.5(3) . . . .
C48 N15 C49 C50 175.4(4) . . . .
C48 N15 C49 C54 -1.5(4) . . . .
N15 C49 C50 C51 -179.9(3) . . . .
C54 C49 C50 C51 -3.5(5) . . . .
C49 C50 C51 C52 0.9(5) . . . .
C50 C51 C52 C53 1.6(5) . . . .
C51 C52 C53 C54 -1.6(5) . . . .
C48 N14 C54 C53 179.9(3) . . . .
Co2 N14 C54 C53 -6.0(6) . . . .
C48 N14 C54 C49 -1.1(4) . . . .
Co2 N14 C54 C49 172.9(2) . . . .
C52 C53 C54 N14 178.0(3) . . . .
C52 C53 C54 C49 -0.9(5) . . . .
N15 C49 C54 N14 1.6(4) . . . .
C50 C49 C54 N14 -175.6(3) . . . .
N15 C49 C54 C53 -179.2(3) . . . .
C50 C49 C54 C53 3.5(5) . . . .
Co2 O3 C55 O4 1.4(5) . . . .
Co2 O3 C55 C58 179.1(2) . . . .
C60 N16 C56 C57 0.0(5) . . . .
N16 C56 C57 C58 -0.7(5) . . . .
C56 C57 C58 C59 0.9(5) . . . .
C56 C57 C58 C55 -177.8(3) . . . .
O4 C55 C58 C57 158.1(3) . . . .
O3 C55 C58 C57 -19.8(5) . . . .
O4 C55 C58 C59 -20.7(5) . . . .
O3 C55 C58 C59 161.5(3) . . . .
C57 C58 C59 C60 -0.4(5) . . . .
C55 C58 C59 C60 178.4(3) . . . .
C56 N16 C60 C59 0.6(6) . . . .
C58 C59 C60 N16 -0.4(6) . . . .
C77 N17 C61 C62 -154.8(3) . . . .
C69 N17 C61 C62 75.8(3) . . . .
Co3 N17 C61 C62 -38.6(3) . . . .
C63 N19 C62 N18 -0.7(4) . . . .
C63 N19 C62 C61 177.4(3) . . . .
C68 N18 C62 N19 -0.4(4) . . . .
Co3 N18 C62 N19 176.1(2) . . . .
C68 N18 C62 C61 -178.6(3) . . . .
Co3 N18 C62 C61 -2.1(4) . . . .
N17 C61 C62 N19 -146.5(3) . . . .
N17 C61 C62 N18 31.4(4) . . . .
C62 N19 C63 C64 -175.5(4) . . . .
C62 N19 C63 C68 1.5(4) . . . .
N19 C63 C64 C65 178.9(3) . . . .
C68 C63 C64 C65 2.4(5) . . . .
C63 C64 C65 C66 -1.4(5) . . . .
C64 C65 C66 C67 -0.1(5) . . . .
C65 C66 C67 C68 0.6(5) . . . .
C62 N18 C68 C67 178.5(3) . . . .
Co3 N18 C68 C67 2.9(6) . . . .
C62 N18 C68 C63 1.4(4) . . . .
Co3 N18 C68 C63 -174.3(2) . . . .
C66 C67 C68 N18 -176.5(3) . . . .
C66 C67 C68 C63 0.4(5) . . . .
C64 C63 C68 N18 175.5(3) . . . .
N19 C63 C68 N18 -1.8(4) . . . .
C64 C63 C68 C67 -2.0(5) . . . .
N19 C63 C68 C67 -179.3(3) . . . .
C77 N17 C69 C70 89.6(3) . . . .
C61 N17 C69 C70 -141.5(3) . . . .
Co3 N17 C69 C70 -28.2(3) . . . .
C76 N20 C70 N21 0.1(4) . . . .
Co3 N20 C70 N21 -178.2(2) . . . .
C76 N20 C70 C69 178.6(3) . . . .
Co3 N20 C70 C69 0.3(4) . . . .
C71 N21 C70 N20 -0.3(4) . . . .
C71 N21 C70 C69 -178.8(3) . . . .
N17 C69 C70 N20 21.9(4) . . . .
N17 C69 C70 N21 -159.8(3) . . . .
C70 N21 C71 C72 -177.0(4) . . . .
C70 N21 C71 C76 0.4(4) . . . .
N21 C71 C72 C73 178.0(4) . . . .
C76 C71 C72 C73 1.0(5) . . . .
C71 C72 C73 C74 -0.2(5) . . . .
C72 C73 C74 C75 -0.5(6) . . . .
C73 C74 C75 C76 0.5(5) . . . .
C74 C75 C76 N20 -177.8(3) . . . .
C74 C75 C76 C71 0.2(5) . . . .
C70 N20 C76 C75 178.3(3) . . . .
Co3 N20 C76 C75 -3.7(5) . . . .
C70 N20 C76 C71 0.1(4) . . . .
Co3 N20 C76 C71 178.1(2) . . . .
N21 C71 C76 C75 -178.7(3) . . . .
C72 C71 C76 C75 -1.0(5) . . . .
N21 C71 C76 N20 -0.3(4) . . . .
C72 C71 C76 N20 177.4(3) . . . .
C61 N17 C77 C78 85.4(3) . . . .
C69 N17 C77 C78 -145.8(3) . . . .
Co3 N17 C77 C78 -28.8(3) . . . .
C84 N22 C78 N23 -0.2(4) . . . .
Co3 N22 C78 N23 172.2(2) . . . .
C84 N22 C78 C77 177.9(3) . . . .
Co3 N22 C78 C77 -9.7(4) . . . .
C79 N23 C78 N22 -0.8(4) . . . .
C79 N23 C78 C77 -178.8(3) . . . .
N17 C77 C78 N22 28.3(4) . . . .
N17 C77 C78 N23 -153.8(3) . . . .
C78 N23 C79 C84 1.3(4) . . . .
C78 N23 C79 C80 -175.5(3) . . . .
N23 C79 C80 C81 178.8(3) . . . .
C84 C79 C80 C81 2.4(5) . . . .
C79 C80 C81 C82 0.0(5) . . . .
C80 C81 C82 C83 -1.1(6) . . . .
C81 C82 C83 C84 -0.2(5) . . . .
N23 C79 C84 C83 179.0(3) . . . .
C80 C79 C84 C83 -3.8(5) . . . .
N23 C79 C84 N22 -1.5(3) . . . .
C80 C79 C84 N22 175.7(3) . . . .
C82 C83 C84 C79 2.5(5) . . . .
C82 C83 C84 N22 -176.9(3) . . . .
C78 N22 C84 C79 1.0(3) . . . .
Co3 N22 C84 C79 -169.4(2) . . . .
C78 N22 C84 C83 -179.5(4) . . . .
Co3 N22 C84 C83 10.1(6) . . . .
Co3 O5 C85 O6 -3.0(4) . . . .
Co3 O5 C85 C88 177.9(2) . . . .
C90 N24 C86 C87 0.1(6) . . . .
N24 C86 C87 C88 -0.5(6) . . . .
C86 C87 C88 C89 1.1(6) . . . .
C86 C87 C88 C85 178.6(3) . . . .
O6 C85 C88 C89 9.8(5) . . . .
O5 C85 C88 C89 -171.0(3) . . . .
O6 C85 C88 C87 -167.7(3) . . . .
O5 C85 C88 C87 11.5(5) . . . .
C87 C88 C89 C90 -1.4(6) . . . .
C85 C88 C89 C90 -179.0(3) . . . .
C86 N24 C90 C89 -0.5(6) . . . .
C88 C89 C90 N24 1.1(6) . . . .
C99 N25 C91 C92 -82.9(3) . . . .
C107 N25 C91 C92 147.3(3) . . . .
Co4 N25 C91 C92 33.8(3) . . . .
C98 N26 C92 N27 0.1(4) . . . .
Co4 N26 C92 N27 176.5(2) . . . .
C98 N26 C92 C91 179.8(3) . . . .
Co4 N26 C92 C91 -3.8(4) . . . .
C93 N27 C92 N26 0.2(4) . . . .
C93 N27 C92 C91 -179.5(3) . . . .
N25 C91 C92 N26 -24.0(4) . . . .
N25 C91 C92 N27 155.6(3) . . . .
C92 N27 C93 C94 177.0(4) . . . .
C92 N27 C93 C98 -0.4(4) . . . .
N27 C93 C94 C95 -177.7(3) . . . .
C98 C93 C94 C95 -0.7(5) . . . .
C93 C94 C95 C96 -1.1(5) . . . .
C94 C95 C96 C97 2.2(5) . . . .
C95 C96 C97 C98 -1.4(5) . . . .
C92 N26 C98 C97 -178.9(3) . . . .
Co4 N26 C98 C97 5.5(5) . . . .
C92 N26 C98 C93 -0.3(4) . . . .
Co4 N26 C98 C93 -175.9(2) . . . .
C96 C97 C98 N26 178.1(3) . . . .
C96 C97 C98 C93 -0.4(5) . . . .
C94 C93 C98 N26 -177.3(3) . . . .
N27 C93 C98 N26 0.4(4) . . . .
C94 C93 C98 C97 1.5(5) . . . .
N27 C93 C98 C97 179.2(3) . . . .
C91 N25 C99 C100 140.6(3) . . . .
C107 N25 C99 C100 -90.0(3) . . . .
Co4 N25 C99 C100 24.9(3) . . . .
C106 N28 C100 N29 0.5(4) . . . .
Co4 N28 C100 N29 179.9(2) . . . .
C106 N28 C100 C99 -177.4(3) . . . .
Co4 N28 C100 C99 2.0(4) . . . .
C101 N29 C100 N28 -0.6(4) . . . .
C101 N29 C100 C99 177.2(3) . . . .
N25 C99 C100 N28 -20.7(5) . . . .
N25 C99 C100 N29 161.7(3) . . . .
C100 N29 C101 C102 177.8(4) . . . .
C100 N29 C101 C106 0.5(4) . . . .
N29 C101 C102 C103 -178.5(4) . . . .
C106 C101 C102 C103 -1.6(5) . . . .
C101 C102 C103 C104 -0.4(6) . . . .
C102 C103 C104 C105 1.1(6) . . . .
C103 C104 C105 C106 0.3(6) . . . .
C104 C105 C106 N28 178.8(4) . . . .
C104 C105 C106 C101 -2.3(5) . . . .
C100 N28 C106 C105 178.9(4) . . . .
Co4 N28 C106 C105 -0.4(6) . . . .
C100 N28 C106 C101 -0.1(4) . . . .
Co4 N28 C106 C101 -179.4(3) . . . .
N29 C101 C106 C105 -179.4(3) . . . .
C102 C101 C106 C105 3.0(5) . . . .
N29 C101 C106 N28 -0.2(4) . . . .
C102 C101 C106 N28 -177.8(3) . . . .
C99 N25 C107 C108 155.0(3) . . . .
C91 N25 C107 C108 -75.3(3) . . . .
Co4 N25 C107 C108 38.6(3) . . . .
C114 N30 C108 N31 -0.1(4) . . . .
Co4 N30 C108 N31 -178.3(2) . . . .
C114 N30 C108 C107 177.2(3) . . . .
Co4 N30 C108 C107 -0.9(4) . . . .
C109 N31 C108 N30 0.5(4) . . . .
C109 N31 C108 C107 -176.7(3) . . . .
N25 C107 C108 N30 -29.4(4) . . . .
N25 C107 C108 N31 147.6(3) . . . .
C108 N31 C109 C110 176.2(4) . . . .
C108 N31 C109 C114 -0.7(4) . . . .
N31 C109 C110 C111 -178.8(4) . . . .
C114 C109 C110 C111 -2.4(5) . . . .
C109 C110 C111 C112 0.6(6) . . . .
C110 C111 C112 C113 0.9(6) . . . .
C111 C112 C113 C114 -0.5(5) . . . .
C108 N30 C114 C113 -179.7(3) . . . .
Co4 N30 C114 C113 -2.1(6) . . . .
C108 N30 C114 C109 -0.3(4) . . . .
Co4 N30 C114 C109 177.4(2) . . . .
C112 C113 C114 N30 178.1(3) . . . .
C112 C113 C114 C109 -1.3(5) . . . .
N31 C109 C114 N30 0.6(4) . . . .
C110 C109 C114 N30 -176.6(3) . . . .
N31 C109 C114 C113 -179.9(3) . . . .
C110 C109 C114 C113 2.9(5) . . . .
Co4 O7 C115 O8 0.6(4) . . . .
Co4 O7 C115 C118 178.8(2) . . . .
C120 N32 C116 C117 -0.3(6) . . . .
N32 C116 C117 C118 -0.2(7) . . . .
C116 C117 C118 C119 1.5(6) . . . .
C116 C117 C118 C115 -176.7(4) . . . .
O8 C115 C118 C117 179.7(3) . . . .
O7 C115 C118 C117 1.4(5) . . . .
O8 C115 C118 C119 1.6(5) . . . .
O7 C115 C118 C119 -176.8(3) . . . .
C117 C118 C119 C120 -2.2(6) . . . .
C115 C118 C119 C120 176.0(3) . . . .
C116 N32 C120 C119 -0.5(6) . . . .
C118 C119 C120 N32 1.7(6) . . . .
